data_4316609
loop_
_publ_author_name
'Joseph M. Zadrozny'
'Danna E. Freedman'
'David M. Jenkins'
'T. David Harris'
'Anthony T. Iavarone'
'Corine Mathoni\`ere'
'Rodolphe Cl\'erac'
'Jeffrey R. Long'

_publ_contact_author
;
        Jeffrey R. Long
        Department of Chemistry
        University of California, Berkeley
        United States of America
;
_publ_section_title
;
 Slow Magnetic Relaxation and Charge-Transfer in Cyano-Bridged
 Coordination Clusters Incorporating [Re(CN)7]3-/4-
;
_journal_name_full 'Inorganic Chemistry'
_journal_page_first 8886
_journal_page_last 8896
_journal_paper_doi 10.1021/ic101132z
_journal_volume 49
_journal_year 2010
_chemical_formula_moiety 'C123 H100 N27 Ni4 Re, 5(F6 P), C4 H10 O, 3(C2 H3 N)'
_chemical_formula_sum 'C133 H119 F30 N30 Ni4 O P5 Re'
_chemical_formula_weight 3299.370
_chemical_melting_point ?
_chemical_name_common '[(PY5Me2)4Ni4Re(CN)7](PF6)5'
_chemical_name_systematic
; 
 ? 
;
_space_group_IT_number 2
_symmetry_cell_setting triclinic
_symmetry_space_group_name_Hall '-P 1'
_symmetry_space_group_name_H-M 'P -1'
_atom_sites_solution_hydrogens geom
_atom_sites_solution_primary direct
_atom_sites_solution_secondary difmap
_audit_creation_method SHELXL-97
_cell_angle_alpha 80.202(3)
_cell_angle_beta 89.201(3)
_cell_angle_gamma 73.901(3)
_cell_formula_units_Z 2
_cell_length_a 12.0290(6)
_cell_length_b 19.9232(9)
_cell_length_c 32.0482(13)
_cell_measurement_reflns_used 9838
_cell_measurement_temperature 100(2)
_cell_measurement_theta_max 67.96
_cell_measurement_theta_min 2.8
_cell_volume 7267.2(6)
_computing_cell_refinement 'Bruker APEX2 v. 2009.1'
_computing_data_collection 'Bruker APEX2 v. 2009.1'
_computing_data_reduction 'Bruker APEX2 v. 2009.1'
_computing_molecular_graphics DIAMOND
_computing_publication_material CIFTAB
_computing_structure_refinement 'SHELXL-97 (Sheldrick, 2008)'
_computing_structure_solution 'SHELXS-97 (Sheldrick, 2008)'
_diffrn_ambient_temperature 100(2)
_diffrn_detector_area_resol_mean 8.366
_diffrn_measured_fraction_theta_full 0.924
_diffrn_measured_fraction_theta_max 0.924
_diffrn_measurement_device_type 'Bruker APEX-II CCD'
_diffrn_measurement_method '\f and \w scans'
_diffrn_radiation_monochromator graphite
_diffrn_radiation_source 'fine-focus sealed tube'
_diffrn_radiation_type CuK\a
_diffrn_radiation_wavelength 1.54178
_diffrn_reflns_av_R_equivalents 0.0699
_diffrn_reflns_av_sigmaI/netI 0.0686
_diffrn_reflns_limit_h_max 14
_diffrn_reflns_limit_h_min -14
_diffrn_reflns_limit_k_max 22
_diffrn_reflns_limit_k_min -15
_diffrn_reflns_limit_l_max 38
_diffrn_reflns_limit_l_min -37
_diffrn_reflns_number 70482
_diffrn_reflns_theta_full 68.28
_diffrn_reflns_theta_max 68.28
_diffrn_reflns_theta_min 1.40
_exptl_absorpt_coefficient_mu 3.479
_exptl_absorpt_correction_T_max 0.8750
_exptl_absorpt_correction_T_min 0.6271
_exptl_absorpt_correction_type multi-scan
_exptl_absorpt_process_details SADABS
_exptl_crystal_colour Yellow
_exptl_crystal_density_diffrn 1.466
_exptl_crystal_density_meas ?
_exptl_crystal_density_method 'not measured'
_exptl_crystal_description Needle
_exptl_crystal_F_000 3227
_exptl_crystal_size_max 0.15
_exptl_crystal_size_mid 0.06
_exptl_crystal_size_min 0.04
_platon_squeeze_details
;
;
_refine_diff_density_max 1.809
_refine_diff_density_min -1.299
_refine_diff_density_rms 0.116
_refine_ls_extinction_method none
_refine_ls_goodness_of_fit_ref 1.203
_refine_ls_hydrogen_treatment constr
_refine_ls_matrix_type full
_refine_ls_number_parameters 1818
_refine_ls_number_reflns 24635
_refine_ls_number_restraints 166
_refine_ls_restrained_S_all 1.207
_refine_ls_R_factor_all 0.0809
_refine_ls_R_factor_gt 0.0628
_refine_ls_shift/su_max 0.003
_refine_ls_shift/su_mean 0.000
_refine_ls_structure_factor_coef Fsqd
_refine_ls_weighting_details 'calc w=1/[\s^2^(Fo^2^)+(0.0762P)^2^+0.0000P] where P=(Fo^2^+2Fc^2^)/3'
_refine_ls_weighting_scheme calc
_refine_ls_wR_factor_gt 0.1461
_refine_ls_wR_factor_ref 0.1528
_reflns_number_gt 19483
_reflns_number_total 24635
_reflns_threshold_expression >2sigma(I)
_cod_data_source_file ic101132z_si_002_6.cif
_cod_data_source_block Ni4Re
_cod_depositor_comments
;
The following automatic conversions were performed:
'_symmetry_cell_setting' value 'Triclinic' changed to 'triclinic'
according to '/home/adriana/struct/CIF-dictionaries/cif_core.dic'
dictionary named 'cif_core.dic' version 2.4.1 from 2010-06-29.

Automatic conversion script
Id: cif_fix_enum 1555 2011-01-17 13:19:09Z saulius 

The following automatic conversions were performed:

'_chemical_melting_point' value 'not measured' was changed to '?' -
the value is undefined or not given.

Automatic conversion script
Id: cif_fix_values 1569 2011-02-09 13:29:24Z adriana 

The following automatic conversions were performed:

'_exptl_crystal_density_meas' value 'not measured' was changed to '?'
- the value is perceived as not measured.

Automatic conversion script
Id: cif_fix_values 3008 2015-01-20 13:52:24Z robertas 
;
_cod_database_code 4316609

loop_
_symmetry_equiv_pos_as_xyz
'x, y, z'
'-x, -y, -z'

loop_
_atom_site_label
_atom_site_type_symbol
_atom_site_fract_x
_atom_site_fract_y
_atom_site_fract_z
_atom_site_U_iso_or_equiv
_atom_site_adp_type
_atom_site_occupancy
_atom_site_symmetry_multiplicity
_atom_site_calc_flag
_atom_site_refinement_flags
_atom_site_disorder_assembly
_atom_site_disorder_group
Re1 Re 0.49703(2) 1.116247(13) -0.746549(7) 0.01890(7) Uani 1 1 d . . .
Ni1 Ni 0.83936(8) 0.99443(5) -0.83518(3) 0.0206(2) Uani 1 1 d . . .
Ni2 Ni 0.42064(8) 1.35020(5) -0.85592(3) 0.0225(2) Uani 1 1 d . . .
Ni3 Ni 0.35757(8) 1.23881(5) -0.61433(3) 0.0196(2) Uani 1 1 d . . .
Ni4 Ni 0.41560(9) 0.87917(5) -0.68054(3) 0.0225(2) Uani 1 1 d . . .
P1 P 1.0846(2) 0.58509(15) -0.71108(9) 0.0556(7) Uani 0.823(4) 1 d PD A 2
P2 P 0.20184(15) 0.59842(9) -0.51133(5) 0.0331(4) Uani 1 1 d D . .
P3 P 1.0000 1.0000 -0.5000 0.0233(4) Uani 1 2 d SD . .
P4 P 0.02286(17) 1.28179(11) -1.03022(6) 0.0464(5) Uani 1 1 d D . .
P5 P -0.2632(4) 1.4960(2) -0.67886(13) 0.0747(12) Uani 0.673(4) 1 d PD B 2
P6 P 0.42721(15) 0.72538(9) -0.89836(4) 0.0314(3) Uani 1 1 d . . .
F1 F 1.0585(6) 0.6661(3) -0.7044(2) 0.083(2) Uani 0.823(4) 1 d PD A 2
F2 F 1.1619(6) 0.5607(3) -0.66806(18) 0.0747(19) Uani 0.823(4) 1 d PD A 2
F3 F 0.9737(5) 0.5806(3) -0.68406(19) 0.0747(19) Uani 0.823(4) 1 d PD A 2
F4 F 1.0062(5) 0.6099(3) -0.75294(18) 0.0716(19) Uani 0.823(4) 1 d PD A 2
F5 F 1.1891(5) 0.5969(4) -0.73753(17) 0.083(2) Uani 0.823(4) 1 d PD A 2
F6 F 1.1052(6) 0.5064(4) -0.7165(2) 0.092(2) Uani 0.823(4) 1 d PD A 2
F7 F 0.1060(5) 0.5564(3) -0.50540(14) 0.0684(15) Uani 1 1 d D . .
F8 F 0.2953(4) 0.5312(2) -0.48702(14) 0.0625(13) Uani 1 1 d D . .
F9 F 0.1690(4) 0.6261(2) -0.46768(11) 0.0508(11) Uani 1 1 d D . .
F10 F 0.2351(4) 0.5722(2) -0.55514(12) 0.0496(11) Uani 1 1 d D . .
F11 F 0.2969(3) 0.6422(2) -0.51825(12) 0.0452(10) Uani 1 1 d D . .
F12 F 0.1076(3) 0.6671(2) -0.53578(12) 0.0464(10) Uani 1 1 d D . .
F13 F 0.9610(3) 0.9526(2) -0.52949(10) 0.0340(8) Uani 1 1 d D . .
F14 F 1.1329(3) 0.9625(2) -0.50728(11) 0.0363(8) Uani 1 1 d D . .
F15 F 0.9976(3) 1.06005(19) -0.54046(10) 0.0348(8) Uani 1 1 d D . .
F16 F 0.0432(4) 1.2626(3) -0.98008(13) 0.0632(13) Uani 1 1 d D . .
F17 F -0.1106(4) 1.2884(3) -1.02478(15) 0.0693(15) Uani 1 1 d D . .
F18 F -0.0006(5) 1.3003(3) -1.08013(13) 0.0721(15) Uani 1 1 d D . .
F19 F -0.0005(6) 1.3628(3) -1.02864(18) 0.0869(18) Uani 1 1 d D . .
F20 F 0.0475(6) 1.1999(3) -1.03109(17) 0.093(2) Uani 1 1 d D . .
F21 F 0.1569(5) 1.2759(4) -1.03592(15) 0.105(3) Uani 1 1 d D . .
F22 F -0.2280(8) 1.5612(5) -0.6652(3) 0.097(3) Uani 0.673(4) 1 d PD B 2
F23 F -0.3955(7) 1.5409(4) -0.6833(3) 0.080(3) Uani 0.673(4) 1 d PD B 2
F24 F -0.1318(8) 1.4534(5) -0.6749(3) 0.123(4) Uani 0.673(4) 1 d PD B 2
F25 F -0.2925(9) 1.4290(5) -0.6901(4) 0.134(5) Uani 0.673(4) 1 d PD B 2
F26 F -0.2431(9) 1.5233(5) -0.7261(2) 0.100(3) Uani 0.673(4) 1 d PD B 2
F27 F -0.2757(10) 1.4676(6) -0.6304(3) 0.127(5) Uani 0.673(4) 1 d PD B 2
F28 F 0.3196(3) 0.7185(2) -0.86927(11) 0.0390(9) Uani 1 1 d . . .
F29 F 0.4480(3) 0.6456(2) -0.90562(11) 0.0392(9) Uani 1 1 d . . .
F30 F 0.4051(5) 0.8047(2) -0.89075(14) 0.0612(14) Uani 1 1 d . . .
F31 F 0.5106(4) 0.6971(3) -0.85677(12) 0.0515(11) Uani 1 1 d . . .
F32 F 0.5344(4) 0.7334(3) -0.92696(12) 0.0540(12) Uani 1 1 d . . .
F33 F 0.3435(4) 0.7518(2) -0.93978(12) 0.0517(11) Uani 1 1 d . . .
C1 C 0.4913(5) 1.0173(3) -0.71322(16) 0.0249(12) Uani 1 1 d . . .
C2 C 0.4909(4) 1.2142(3) -0.78370(15) 0.0182(11) Uani 1 1 d . . .
C3 C 0.6386(5) 1.0690(3) -0.77978(15) 0.0203(11) Uani 1 1 d . . .
C4 C 0.4380(5) 1.0844(3) -0.79989(16) 0.0243(12) Uani 1 1 d . . .
C5 C 0.4455(4) 1.1627(3) -0.69302(15) 0.0198(11) Uani 1 1 d . . .
C6 C 0.3132(5) 1.1529(3) -0.74870(15) 0.0237(12) Uani 1 1 d . . .
C7 C 0.6485(6) 1.1115(4) -0.7134(2) 0.0425(17) Uani 1 1 d . . .
C8 C 0.6466(5) 0.9223(4) -0.83291(18) 0.0313(14) Uani 1 1 d . . .
H8A H 0.5989 0.9684 -0.8311 0.038 Uiso 1 1 calc R . .
C9 C 0.5943(7) 0.8690(4) -0.8344(2) 0.0407(16) Uani 1 1 d . . .
H9A H 0.5124 0.8790 -0.8349 0.049 Uiso 1 1 calc R . .
C10 C 0.6604(8) 0.8035(4) -0.8350(3) 0.053(2) Uani 1 1 d . . .
H10A H 0.6262 0.7663 -0.8364 0.064 Uiso 1 1 calc R . .
C11 C 0.7807(7) 0.7901(4) -0.8336(3) 0.0492(19) Uani 1 1 d . . .
H11A H 0.8289 0.7433 -0.8333 0.059 Uiso 1 1 calc R . .
C12 C 0.8299(5) 0.8450(3) -0.83275(17) 0.0275(12) Uani 1 1 d . . .
C13 C 0.9859(5) 0.8572(4) -0.78675(18) 0.0292(13) Uani 1 1 d . . .
C14 C 1.0234(7) 0.7533(4) -0.8249(2) 0.0425(16) Uani 1 1 d . . .
H14A H 0.9961 0.7261 -0.8005 0.064 Uiso 1 1 calc R . .
H14B H 1.1070 0.7458 -0.8215 0.064 Uiso 1 1 calc R . .
H14C H 1.0069 0.7373 -0.8509 0.064 Uiso 1 1 calc R . .
C15 C 0.9616(5) 0.8315(3) -0.82787(18) 0.0300(13) Uani 1 1 d . . .
C16 C 1.0550(6) 0.8107(4) -0.7535(2) 0.0404(16) Uani 1 1 d . . .
H16A H 1.0926 0.7632 -0.7565 0.049 Uiso 1 1 calc R . .
C17 C 1.0685(7) 0.8340(5) -0.7162(2) 0.051(2) Uani 1 1 d . . .
H17A H 1.1165 0.8031 -0.6935 0.061 Uiso 1 1 calc R . .
C18 C 1.0109(8) 0.9031(5) -0.7124(2) 0.058(2) Uani 1 1 d . . .
H18A H 1.0159 0.9204 -0.6869 0.069 Uiso 1 1 calc R . .
C19 C 0.9468(8) 0.9452(4) -0.74650(19) 0.0480(19) Uani 1 1 d . . .
H19A H 0.9083 0.9929 -0.7441 0.058 Uiso 1 1 calc R . .
C20 C 1.0048(5) 0.8745(3) -0.86671(17) 0.0269(12) Uani 1 1 d . . .
C21 C 1.0809(6) 0.8391(4) -0.89418(19) 0.0367(15) Uani 1 1 d . . .
H21A H 1.1052 0.7887 -0.8902 0.044 Uiso 1 1 calc R . .
C22 C 1.1197(6) 0.8797(4) -0.9275(2) 0.0440(18) Uani 1 1 d . . .
H22A H 1.1729 0.8570 -0.9463 0.053 Uiso 1 1 calc R . .
C23 C 1.0824(6) 0.9524(4) -0.93367(19) 0.0383(16) Uani 1 1 d . . .
H23A H 1.1103 0.9804 -0.9561 0.046 Uiso 1 1 calc R . .
C24 C 1.0028(5) 0.9835(4) -0.90605(17) 0.0292(13) Uani 1 1 d . . .
C25 C 0.9548(5) 1.0658(4) -0.91196(18) 0.0310(13) Uani 1 1 d . . .
C26 C 1.0114(6) 1.1004(4) -0.94967(19) 0.0388(16) Uani 1 1 d . . .
H26A H 0.9807 1.1521 -0.9532 0.058 Uiso 1 1 calc R . .
H26B H 0.9943 1.0843 -0.9755 0.058 Uiso 1 1 calc R . .
H26C H 1.0954 1.0870 -0.9444 0.058 Uiso 1 1 calc R . .
C27 C 0.8234(5) 1.0850(3) -0.92117(17) 0.0265(12) Uani 1 1 d . . .
C28 C 0.7694(6) 1.1290(4) -0.95855(18) 0.0346(14) Uani 1 1 d . . .
H28A H 0.8145 1.1485 -0.9792 0.042 Uiso 1 1 calc R . .
C29 C 0.6534(6) 1.1438(4) -0.9654(2) 0.0422(17) Uani 1 1 d . . .
H29A H 0.6173 1.1713 -0.9914 0.051 Uiso 1 1 calc R . .
C30 C 0.5894(6) 1.1181(4) -0.9342(2) 0.0430(17) Uani 1 1 d . . .
H30A H 0.5078 1.1283 -0.9379 0.052 Uiso 1 1 calc R . .
C31 C 0.6447(5) 1.0776(4) -0.89745(19) 0.0337(14) Uani 1 1 d . . .
H31A H 0.5991 1.0616 -0.8756 0.040 Uiso 1 1 calc R . .
C32 C 0.9781(5) 1.0927(3) -0.87182(18) 0.0286(13) Uani 1 1 d . . .
C33 C 1.0643(7) 1.1615(5) -0.8348(2) 0.0484(18) Uani 1 1 d . . .
H33A H 1.1178 1.1884 -0.8336 0.058 Uiso 1 1 calc R . .
C34 C 1.0491(6) 1.1360(4) -0.8718(2) 0.0409(16) Uani 1 1 d . . .
H34A H 1.0876 1.1487 -0.8968 0.049 Uiso 1 1 calc R . .
C35 C 1.0006(6) 1.1469(4) -0.8004(2) 0.0412(16) Uani 1 1 d . . .
H35A H 1.0047 1.1663 -0.7755 0.049 Uiso 1 1 calc R . .
C36 C 0.9308(6) 1.1037(4) -0.80270(18) 0.0324(14) Uani 1 1 d . . .
H36A H 0.8857 1.0943 -0.7790 0.039 Uiso 1 1 calc R . .
C37 C 0.3347(5) 1.2311(3) -0.87926(19) 0.0288(13) Uani 1 1 d . . .
H37A H 0.3326 1.2186 -0.8494 0.035 Uiso 1 1 calc R . .
C38 C 0.2941(6) 1.1918(4) -0.9044(2) 0.0383(16) Uani 1 1 d . . .
H38A H 0.2675 1.1524 -0.8922 0.046 Uiso 1 1 calc R . .
C39 C 0.2938(6) 1.2121(4) -0.9474(2) 0.0417(17) Uani 1 1 d . . .
H39A H 0.2598 1.1898 -0.9657 0.050 Uiso 1 1 calc R . .
C40 C 0.3434(6) 1.2653(4) -0.9641(2) 0.0423(18) Uani 1 1 d . . .
H40A H 0.3477 1.2779 -0.9939 0.051 Uiso 1 1 calc R . .
C41 C 0.3868(6) 1.3002(3) -0.93733(19) 0.0356(15) Uani 1 1 d . . .
C42 C 0.4545(7) 1.3549(3) -0.95346(17) 0.0362(16) Uani 1 1 d . . .
C43 C 0.4693(8) 1.3580(4) -1.00149(19) 0.054(2) Uani 1 1 d . . .
H43A H 0.5116 1.3926 -1.0121 0.082 Uiso 1 1 calc R . .
H43B H 0.3929 1.3722 -1.0159 0.082 Uiso 1 1 calc R . .
H43C H 0.5128 1.3111 -1.0070 0.082 Uiso 1 1 calc R . .
C44 C 0.5716(6) 1.3305(3) -0.93022(19) 0.0353(15) Uani 1 1 d . . .
C45 C 0.6753(7) 1.3151(4) -0.9522(2) 0.0455(19) Uani 1 1 d . . .
H45A H 0.6732 1.3221 -0.9822 0.055 Uiso 1 1 calc R . .
C46 C 0.7788(7) 1.2901(4) -0.9300(3) 0.0494(19) Uani 1 1 d . . .
H46A H 0.8495 1.2826 -0.9446 0.059 Uiso 1 1 calc R . .
C47 C 0.7798(7) 1.2758(4) -0.8863(3) 0.0483(18) Uani 1 1 d . . .
H47A H 0.8506 1.2554 -0.8703 0.058 Uiso 1 1 calc R . .
C48 C 0.6761(6) 1.2918(3) -0.8663(2) 0.0338(14) Uani 1 1 d . . .
H48A H 0.6764 1.2813 -0.8363 0.041 Uiso 1 1 calc R . .
C49 C 0.3813(6) 1.4279(4) -0.94521(18) 0.0379(16) Uani 1 1 d . . .
C50 C 0.3336(8) 1.4829(4) -0.9787(2) 0.050(2) Uani 1 1 d . . .
H50A H 0.3486 1.4769 -1.0072 0.060 Uiso 1 1 calc R . .
C51 C 0.2646(8) 1.5458(4) -0.9696(2) 0.052(2) Uani 1 1 d . . .
H51A H 0.2299 1.5834 -0.9920 0.062 Uiso 1 1 calc R . .
C52 C 0.2455(7) 1.5549(4) -0.92810(19) 0.0400(16) Uani 1 1 d . . .
H52A H 0.2004 1.5989 -0.9215 0.048 Uiso 1 1 calc R . .
C53 C 0.2938(6) 1.4981(3) -0.89629(17) 0.0284(13) Uani 1 1 d . . .
C54 C 0.2745(5) 1.5056(3) -0.84949(16) 0.0269(13) Uani 1 1 d . . .
C55 C 0.2035(6) 1.5817(3) -0.84631(19) 0.0352(15) Uani 1 1 d . . .
H55A H 0.2448 1.6153 -0.8597 0.053 Uiso 1 1 calc R . .
H55B H 0.1925 1.5860 -0.8164 0.053 Uiso 1 1 calc R . .
H55C H 0.1278 1.5921 -0.8608 0.053 Uiso 1 1 calc R . .
C56 C 0.2095(5) 1.4531(3) -0.82828(16) 0.0250(12) Uani 1 1 d . . .
C57 C 0.1039(6) 1.4750(4) -0.8098(2) 0.0389(16) Uani 1 1 d . . .
H57A H 0.0684 1.5240 -0.8101 0.047 Uiso 1 1 calc R . .
C58 C 0.0506(6) 1.4250(4) -0.7909(2) 0.0427(16) Uani 1 1 d . . .
H58A H -0.0222 1.4398 -0.7784 0.051 Uiso 1 1 calc R . .
C59 C 0.1016(6) 1.3548(4) -0.79020(19) 0.0376(15) Uani 1 1 d . . .
H59A H 0.0651 1.3202 -0.7775 0.045 Uiso 1 1 calc R . .
C60 C 0.2076(5) 1.3351(3) -0.80842(17) 0.0275(12) Uani 1 1 d . . .
H60A H 0.2450 1.2860 -0.8072 0.033 Uiso 1 1 calc R . .
C61 C 0.3934(5) 1.4897(3) -0.82722(16) 0.0271(12) Uani 1 1 d . . .
C62 C 0.4320(6) 1.5413(3) -0.81223(19) 0.0325(14) Uani 1 1 d . . .
H62A H 0.3835 1.5887 -0.8157 0.039 Uiso 1 1 calc R . .
C63 C 0.5395(6) 1.5246(4) -0.7924(2) 0.0363(15) Uani 1 1 d . . .
H63A H 0.5669 1.5603 -0.7833 0.044 Uiso 1 1 calc R . .
C65 C 0.5634(6) 1.4060(3) -0.80183(18) 0.0320(14) Uani 1 1 d . . .
H65A H 0.6084 1.3578 -0.7973 0.038 Uiso 1 1 calc R . .
C66 C 0.6074(6) 1.4540(4) -0.7859(2) 0.0356(14) Uani 1 1 d . . .
H66A H 0.6805 1.4397 -0.7712 0.043 Uiso 1 1 calc R . .
C67 C 0.3390(6) 1.3533(4) -0.69089(17) 0.0341(14) Uani 1 1 d . . .
H67A H 0.3081 1.3226 -0.7038 0.041 Uiso 1 1 calc R . .
C68 C 0.3504(6) 1.4147(4) -0.71543(19) 0.0399(17) Uani 1 1 d . . .
H68A H 0.3260 1.4267 -0.7445 0.048 Uiso 1 1 calc R . .
C69 C 0.3980(7) 1.4584(4) -0.6969(2) 0.0460(18) Uani 1 1 d . . .
H69A H 0.4074 1.5010 -0.7130 0.055 Uiso 1 1 calc R . .
C70 C 0.4316(6) 1.4397(4) -0.6547(2) 0.0399(16) Uani 1 1 d . . .
H70A H 0.4656 1.4689 -0.6415 0.048 Uiso 1 1 calc R . .
C71 C 0.4154(5) 1.3777(3) -0.63148(17) 0.0298(13) Uani 1 1 d . . .
C72 C 0.4542(6) 1.3547(4) -0.58404(18) 0.0322(14) Uani 1 1 d . . .
C73 C 0.5005(7) 1.4107(4) -0.5690(2) 0.0472(19) Uani 1 1 d . . .
H73A H 0.4392 1.4556 -0.5721 0.071 Uiso 1 1 calc R . .
H73B H 0.5662 1.4173 -0.5860 0.071 Uiso 1 1 calc R . .
H73C H 0.5259 1.3951 -0.5391 0.071 Uiso 1 1 calc R . .
C74 C 0.5508(5) 1.2826(4) -0.57890(17) 0.0305(14) Uani 1 1 d . . .
C75 C 0.6581(6) 1.2736(5) -0.55871(18) 0.0424(18) Uani 1 1 d . . .
H75A H 0.6733 1.3108 -0.5468 0.051 Uiso 1 1 calc R . .
C76 C 0.7412(6) 1.2089(5) -0.55661(19) 0.045(2) Uani 1 1 d . . .
H76A H 0.8133 1.2010 -0.5422 0.054 Uiso 1 1 calc R . .
C77 C 0.7204(6) 1.1570(4) -0.5750(2) 0.0427(17) Uani 1 1 d . . .
H77A H 0.7780 1.1132 -0.5746 0.051 Uiso 1 1 calc R . .
C78 C 0.6128(5) 1.1696(4) -0.59414(19) 0.0347(14) Uani 1 1 d . . .
H78A H 0.5980 1.1337 -0.6075 0.042 Uiso 1 1 calc R . .
C79 C 0.3498(6) 1.3437(3) -0.55767(17) 0.0292(13) Uani 1 1 d . . .
C80 C 0.3064(7) 1.3863(4) -0.5276(2) 0.0401(16) Uani 1 1 d . . .
H80A H 0.3392 1.4229 -0.5234 0.048 Uiso 1 1 calc R . .
C81 C 0.2145(7) 1.3743(4) -0.5040(2) 0.0434(18) Uani 1 1 d . . .
H81A H 0.1835 1.4028 -0.4833 0.052 Uiso 1 1 calc R . .
C82 C 0.1683(6) 1.3211(3) -0.51066(18) 0.0341(14) Uani 1 1 d . . .
H82A H 0.1058 1.3119 -0.4944 0.041 Uiso 1 1 calc R . .
C83 C 0.2141(5) 1.2806(3) -0.54147(16) 0.0248(12) Uani 1 1 d . . .
C84 C 0.1645(5) 1.2214(3) -0.55069(16) 0.0260(12) Uani 1 1 d . . .
C85 C 0.0697(5) 1.2116(4) -0.51915(17) 0.0324(14) Uani 1 1 d . . .
H85A H 0.0092 1.2567 -0.5208 0.049 Uiso 1 1 calc R . .
H85B H 0.1039 1.1965 -0.4903 0.049 Uiso 1 1 calc R . .
H85C H 0.0358 1.1755 -0.5263 0.049 Uiso 1 1 calc R . .
C86 C 0.1112(5) 1.2414(4) -0.59611(17) 0.0295(13) Uani 1 1 d . . .
C87 C -0.0044(7) 1.2519(7) -0.6045(2) 0.078(4) Uani 1 1 d . . .
H87A H -0.0560 1.2504 -0.5819 0.093 Uiso 1 1 calc R . .
C88 C -0.0461(7) 1.2648(9) -0.6461(3) 0.105(5) Uani 1 1 d . . .
H88A H -0.1263 1.2727 -0.6520 0.126 Uiso 1 1 calc R . .
C89 C 0.0287(6) 1.2660(5) -0.6781(2) 0.054(2) Uani 1 1 d . . .
H89A H 0.0025 1.2733 -0.7068 0.065 Uiso 1 1 calc R . .
C90 C 0.1423(5) 1.2563(4) -0.66799(17) 0.0297(13) Uani 1 1 d . . .
H90A H 0.1950 1.2561 -0.6903 0.036 Uiso 1 1 calc R . .
C91 C 0.2589(5) 1.1497(3) -0.54749(16) 0.0227(12) Uani 1 1 d . . .
C92 C 0.2555(5) 1.0907(3) -0.51772(19) 0.0305(13) Uani 1 1 d . . .
H92A H 0.1991 1.0945 -0.4965 0.037 Uiso 1 1 calc R . .
C93 C 0.3365(6) 1.0257(3) -0.5195(2) 0.0365(15) Uani 1 1 d . . .
H93A H 0.3360 0.9849 -0.4994 0.044 Uiso 1 1 calc R . .
C94 C 0.4172(6) 1.0212(4) -0.5507(2) 0.0386(15) Uani 1 1 d . . .
H94A H 0.4718 0.9774 -0.5530 0.046 Uiso 1 1 calc R . .
C95 C 0.4160(5) 1.0824(3) -0.57826(19) 0.0315(13) Uani 1 1 d . . .
H95A H 0.4703 1.0795 -0.6001 0.038 Uiso 1 1 calc R . .
C96 C 0.2195(6) 1.0125(3) -0.67813(19) 0.0359(15) Uani 1 1 d . . .
H96A H 0.2588 1.0314 -0.7011 0.043 Uiso 1 1 calc R . .
C97 C 0.1178(8) 1.0553(4) -0.6665(2) 0.052(2) Uani 1 1 d . . .
H97A H 0.0886 1.1029 -0.6808 0.063 Uiso 1 1 calc R . .
C98 C 0.0593(8) 1.0285(4) -0.6341(2) 0.056(2) Uani 1 1 d . . .
H98A H -0.0123 1.0566 -0.6258 0.067 Uiso 1 1 calc R . .
C99 C 0.1070(7) 0.9585(4) -0.6132(2) 0.052(2) Uani 1 1 d . . .
H99A H 0.0670 0.9384 -0.5909 0.062 Uiso 1 1 calc R . .
C100 C 0.2128(6) 0.9190(3) -0.62520(17) 0.0338(15) Uani 1 1 d . . .
C101 C 0.2749(6) 0.8446(3) -0.60052(16) 0.0281(13) Uani 1 1 d . . .
C102 C 0.2037(7) 0.8283(4) -0.56184(19) 0.0419(17) Uani 1 1 d . . .
H10B H 0.2419 0.7810 -0.5459 0.063 Uiso 1 1 calc R . .
H10C H 0.1260 0.8296 -0.5713 0.063 Uiso 1 1 calc R . .
H10D H 0.1979 0.8638 -0.5436 0.063 Uiso 1 1 calc R . .
C103 C 0.3968(6) 0.8437(3) -0.58613(17) 0.0304(14) Uani 1 1 d . . .
C104 C 0.4326(7) 0.8263(3) -0.54294(18) 0.0370(16) Uani 1 1 d . . .
H10E H 0.3810 0.8151 -0.5219 0.044 Uiso 1 1 calc R . .
C105 C 0.5420(7) 0.8258(4) -0.53160(19) 0.0410(17) Uani 1 1 d . . .
H10F H 0.5670 0.8140 -0.5026 0.049 Uiso 1 1 calc R . .
C106 C 0.6158(7) 0.8425(4) -0.5623(2) 0.0429(17) Uani 1 1 d . . .
H10G H 0.6921 0.8426 -0.5551 0.051 Uiso 1 1 calc R . .
C107 C 0.5753(6) 0.8591(4) -0.6040(2) 0.0366(15) Uani 1 1 d . . .
H10H H 0.6255 0.8711 -0.6254 0.044 Uiso 1 1 calc R . .
C108 C 0.2874(5) 0.7876(3) -0.62825(16) 0.0256(12) Uani 1 1 d . . .
C109 C 0.2433(6) 0.7302(4) -0.61657(18) 0.0322(14) Uani 1 1 d . . .
H10I H 0.2004 0.7268 -0.5916 0.039 Uiso 1 1 calc R . .
C110 C 0.2612(6) 0.6784(4) -0.6409(2) 0.0381(15) Uani 1 1 d . . .
H11B H 0.2327 0.6383 -0.6327 0.046 Uiso 1 1 calc R . .
C111 C 0.3220(6) 0.6851(3) -0.67793(18) 0.0354(15) Uani 1 1 d . . .
H11C H 0.3349 0.6499 -0.6955 0.042 Uiso 1 1 calc R . .
C112 C 0.3637(5) 0.7443(3) -0.68893(17) 0.0264(12) Uani 1 1 d . . .
C113 C 0.4264(5) 0.7563(3) -0.73061(17) 0.0274(13) Uani 1 1 d . . .
C114 C 0.4331(7) 0.6924(4) -0.75432(19) 0.0413(17) Uani 1 1 d . . .
H11D H 0.3546 0.6902 -0.7602 0.062 Uiso 1 1 calc R . .
H11E H 0.4763 0.6481 -0.7365 0.062 Uiso 1 1 calc R . .
H11F H 0.4724 0.6992 -0.7810 0.062 Uiso 1 1 calc R . .
C115 C 0.3610(5) 0.8263(3) -0.75825(17) 0.0278(13) Uani 1 1 d . . .
C116 C 0.3160(5) 0.8292(4) -0.79799(17) 0.0296(13) Uani 1 1 d . . .
H11G H 0.3231 0.7866 -0.8087 0.035 Uiso 1 1 calc R . .
C117 C 0.2601(6) 0.8943(4) -0.82259(18) 0.0365(15) Uani 1 1 d . . .
H11H H 0.2286 0.8964 -0.8500 0.044 Uiso 1 1 calc R . .
C118 C 0.2513(6) 0.9548(4) -0.80677(19) 0.0377(15) Uani 1 1 d . . .
H11I H 0.2134 1.0000 -0.8227 0.045 Uiso 1 1 calc R . .
C119 C 0.2993(6) 0.9485(3) -0.76669(17) 0.0314(13) Uani 1 1 d . . .
H11J H 0.2954 0.9907 -0.7560 0.038 Uiso 1 1 calc R . .
C120 C 0.5504(6) 0.7582(3) -0.72160(17) 0.0310(13) Uani 1 1 d . . .
C121 C 0.6467(6) 0.7093(4) -0.7330(2) 0.0410(16) Uani 1 1 d . . .
H12A H 0.6382 0.6699 -0.7443 0.049 Uiso 1 1 calc R . .
C122 C 0.7566(7) 0.7181(4) -0.7279(2) 0.051(2) Uani 1 1 d . . .
H12B H 0.8236 0.6843 -0.7352 0.062 Uiso 1 1 calc R . .
C123 C 0.7659(6) 0.7763(4) -0.7123(2) 0.0437(17) Uani 1 1 d . . .
H12C H 0.8390 0.7852 -0.7100 0.052 Uiso 1 1 calc R . .
C124 C 0.6672(6) 0.8214(4) -0.69997(18) 0.0325(14) Uani 1 1 d . . .
H12D H 0.6741 0.8611 -0.6885 0.039 Uiso 1 1 calc R . .
C200 C -0.0824(10) 0.7570(5) -0.6095(4) 0.083(3) Uiso 1 1 d D . .
C201 C -0.0742(12) 0.6812(5) -0.6117(4) 0.102(4) Uiso 1 1 d D . .
C203 C 0.7446(6) 1.2804(5) -0.7289(2) 0.057(2) Uiso 1 1 d D . .
C204 C 0.6503(9) 1.2736(8) -0.6987(3) 0.050(3) Uiso 0.70 1 d PD . .
C205 C 0.7450(7) 0.9850(5) -0.6132(3) 0.054(2) Uiso 1 1 d DU . .
C206 C 0.8006(17) 0.9623(12) -0.6526(5) 0.174(8) Uiso 1 1 d DU . .
C207 C -0.3466(13) 1.4864(8) -0.9032(5) 0.107(4) Uiso 1 1 d . . .
C208 C -0.2267(16) 1.4531(10) -0.8832(6) 0.135(6) Uiso 1 1 d . . .
C209 C -0.014(3) 1.420(2) -0.9166(11) 0.256(14) Uiso 1 1 d . . .
C210 C 0.023(6) 1.451(3) -0.9547(19) 0.12(2) Uiso 0.30 1 d P . .
C211 C 0.076(4) 1.397(2) -0.9282(14) 0.075(11) Uiso 0.30 1 d P . .
C212 C 0.062(3) 1.426(2) -0.9421(13) 0.080(9) Uiso 0.40 1 d P . .
N1 N 0.9656(4) 0.9460(3) -0.87299(14) 0.0233(10) Uani 1 1 d . . .
N2 N 0.7591(4) 1.0596(3) -0.89086(14) 0.0261(10) Uani 1 1 d . . .
N3 N 0.7159(4) 1.0433(3) -0.79868(14) 0.0259(10) Uani 1 1 d . . .
N4 N 0.9343(5) 0.9244(3) -0.78311(14) 0.0311(11) Uani 1 1 d . . .
N5 N 0.7630(4) 0.9118(3) -0.83389(13) 0.0226(10) Uani 1 1 d . . .
N6 N 0.9227(4) 1.0739(3) -0.83666(14) 0.0274(11) Uani 1 1 d . . .
N7 N 0.4783(4) 1.2671(2) -0.80690(14) 0.0236(10) Uani 1 1 d . . .
N8 N 0.3762(5) 1.2852(3) -0.89497(14) 0.0283(11) Uani 1 1 d . . .
N9 N 0.4625(4) 1.4223(3) -0.82305(13) 0.0239(10) Uani 1 1 d . . .
N10 N 0.2604(4) 1.3830(3) -0.82803(14) 0.0235(10) Uani 1 1 d . . .
N11 N 0.3599(5) 1.4362(3) -0.90476(14) 0.0287(11) Uani 1 1 d . . .
N12 N 0.5748(5) 1.3215(3) -0.88763(15) 0.0310(11) Uani 1 1 d . . .
N13 N 0.1839(4) 1.2471(3) -0.62809(13) 0.0229(10) Uani 1 1 d . . .
N14 N 0.5274(4) 1.2305(3) -0.59487(14) 0.0249(10) Uani 1 1 d . . .
N15 N 0.3421(4) 1.1459(3) -0.57600(14) 0.0229(10) Uani 1 1 d . . .
N16 N 0.3038(4) 1.2925(2) -0.56461(13) 0.0226(10) Uani 1 1 d . . .
N17 N 0.4153(4) 1.1878(3) -0.66351(14) 0.0250(10) Uani 1 1 d . . .
N18 N 0.3699(4) 1.3348(3) -0.64929(14) 0.0246(10) Uani 1 1 d . . .
N19 N 0.2667(5) 0.9451(3) -0.65879(14) 0.0299(11) Uani 1 1 d . . .
N20 N 0.5613(4) 0.8121(3) -0.70336(13) 0.0253(10) Uani 1 1 d . . .
N21 N 0.3470(4) 0.7942(3) -0.66432(13) 0.0233(10) Uani 1 1 d . . .
N22 N 0.4690(5) 0.8591(3) -0.61593(14) 0.0297(11) Uani 1 1 d . . .
N23 N 0.3508(4) 0.8863(3) -0.74241(13) 0.0246(10) Uani 1 1 d . . .
N24 N 0.4822(5) 0.9632(3) -0.69650(14) 0.0308(12) Uani 1 1 d . . .
N25 N 0.4085(5) 1.0653(3) -0.82849(15) 0.0335(12) Uani 1 1 d . . .
N26 N 0.2149(4) 1.1738(3) -0.75021(14) 0.0265(10) Uani 1 1 d . . .
N27 N 0.7333(6) 1.1083(6) -0.6959(2) 0.090(4) Uani 1 1 d . . .
N200 N -0.0947(11) 0.8158(5) -0.6079(4) 0.119(4) Uiso 1 1 d D . .
N201 N 0.8147(9) 1.2930(7) -0.7512(3) 0.067(4) Uiso 0.70 1 d PD . .
N202 N 0.6870(11) 1.0013(8) -0.5858(4) 0.145(5) Uiso 1 1 d DU . .
O1 O -0.1483(14) 1.4587(8) -0.9234(5) 0.175(5) Uiso 1 1 d . . .
C217 C 0.654(2) 1.298(2) -0.6967(7) 0.052(8) Uiso 0.30 1 d PD . .
N204 N 0.8132(11) 1.2669(10) -0.7538(4) 0.023(4) Uiso 0.30 1 d PD . .

loop_
_atom_site_aniso_label
_atom_site_aniso_U_11
_atom_site_aniso_U_22
_atom_site_aniso_U_33
_atom_site_aniso_U_23
_atom_site_aniso_U_13
_atom_site_aniso_U_12
Re1 0.02404(13) 0.01744(13) 0.01449(11) -0.00079(8) 0.00231(8) -0.00587(9)
Ni1 0.0216(5) 0.0244(5) 0.0162(4) -0.0039(3) 0.0021(3) -0.0070(4)
Ni2 0.0328(5) 0.0158(5) 0.0172(4) -0.0001(3) 0.0011(4) -0.0059(4)
Ni3 0.0199(5) 0.0250(5) 0.0160(4) -0.0032(3) -0.0012(3) -0.0096(4)
Ni4 0.0339(5) 0.0170(5) 0.0161(4) -0.0018(3) -0.0023(4) -0.0070(4)
P1 0.0512(15) 0.0538(17) 0.0633(16) -0.0169(12) -0.0022(12) -0.0129(13)
P2 0.0462(10) 0.0260(8) 0.0294(7) -0.0035(6) -0.0031(7) -0.0145(7)
P3 0.0261(11) 0.0260(11) 0.0220(9) -0.0050(8) 0.0032(7) -0.0136(9)
P4 0.0431(11) 0.0524(12) 0.0379(9) -0.0020(8) -0.0100(8) -0.0068(9)
P5 0.090(3) 0.065(3) 0.076(2) -0.0054(18) 0.003(2) -0.037(2)
P6 0.0414(9) 0.0352(9) 0.0229(7) -0.0104(6) 0.0095(6) -0.0169(7)
F1 0.113(6) 0.057(4) 0.081(5) -0.009(3) -0.001(4) -0.030(4)
F2 0.092(5) 0.072(5) 0.062(4) -0.012(3) -0.012(3) -0.025(4)
F3 0.073(4) 0.074(5) 0.074(4) -0.007(3) 0.013(3) -0.019(4)
F4 0.064(4) 0.085(5) 0.067(4) -0.028(3) 0.003(3) -0.014(4)
F5 0.067(4) 0.159(8) 0.040(3) -0.021(4) 0.008(3) -0.057(5)
F6 0.110(6) 0.077(5) 0.092(5) -0.040(4) -0.018(4) -0.015(5)
F7 0.101(4) 0.078(4) 0.053(3) -0.008(2) 0.009(3) -0.071(3)
F8 0.087(4) 0.033(2) 0.057(3) -0.0001(19) -0.016(2) -0.002(2)
F9 0.077(3) 0.050(3) 0.033(2) -0.0112(17) 0.0060(19) -0.028(2)
F10 0.074(3) 0.046(3) 0.037(2) -0.0176(17) 0.0020(19) -0.023(2)
F11 0.048(2) 0.046(3) 0.048(2) -0.0061(18) -0.0064(18) -0.024(2)
F12 0.039(2) 0.046(3) 0.048(2) 0.0029(18) -0.0030(17) -0.0081(19)
F13 0.042(2) 0.045(2) 0.0283(16) -0.0139(15) 0.0092(14) -0.0294(18)
F14 0.029(2) 0.041(2) 0.0417(19) -0.0086(15) 0.0084(15) -0.0143(17)
F15 0.043(2) 0.034(2) 0.0299(17) -0.0001(14) 0.0039(15) -0.0187(17)
F16 0.056(3) 0.095(4) 0.038(2) -0.002(2) -0.007(2) -0.024(3)
F17 0.050(3) 0.078(4) 0.069(3) 0.014(3) -0.016(2) -0.017(3)
F18 0.090(4) 0.080(4) 0.040(2) 0.005(2) -0.020(2) -0.021(3)
F19 0.115(5) 0.061(4) 0.092(4) -0.001(3) -0.022(4) -0.041(4)
F20 0.141(6) 0.056(3) 0.060(3) 0.001(2) -0.006(3) 0.003(4)
F21 0.052(3) 0.191(8) 0.046(3) 0.026(4) -0.013(2) -0.021(4)
F22 0.094(7) 0.081(7) 0.122(8) -0.009(6) -0.003(6) -0.038(6)
F23 0.074(5) 0.064(5) 0.100(6) 0.030(4) -0.034(5) -0.039(4)
F24 0.104(8) 0.109(9) 0.187(12) -0.069(9) 0.069(8) -0.055(7)
F25 0.125(10) 0.131(11) 0.187(13) -0.089(10) 0.034(9) -0.069(8)
F26 0.136(9) 0.114(9) 0.078(6) -0.019(5) 0.010(6) -0.077(7)
F27 0.149(11) 0.172(13) 0.074(6) 0.003(7) 0.003(7) -0.085(10)
F28 0.040(2) 0.045(2) 0.0384(19) -0.0161(16) 0.0143(16) -0.0168(18)
F29 0.047(2) 0.038(2) 0.0350(18) -0.0145(15) 0.0080(16) -0.0118(18)
F30 0.107(4) 0.040(3) 0.053(2) -0.0246(19) 0.041(3) -0.039(3)
F31 0.050(3) 0.085(3) 0.0306(19) -0.019(2) 0.0051(17) -0.032(2)
F32 0.068(3) 0.072(3) 0.038(2) -0.022(2) 0.027(2) -0.038(2)
F33 0.060(3) 0.052(3) 0.0302(19) -0.0066(17) -0.0048(18) 0.004(2)
C1 0.030(3) 0.022(3) 0.021(2) -0.002(2) 0.006(2) -0.007(2)
C2 0.017(3) 0.026(3) 0.015(2) -0.004(2) 0.0009(18) -0.012(2)
C3 0.025(3) 0.015(3) 0.020(2) -0.0010(18) 0.006(2) -0.007(2)
C4 0.025(3) 0.025(3) 0.022(3) -0.002(2) 0.001(2) -0.008(2)
C5 0.017(3) 0.021(3) 0.021(3) 0.000(2) -0.0014(19) -0.006(2)
C6 0.035(4) 0.027(3) 0.014(2) -0.0007(19) 0.001(2) -0.017(3)
C7 0.030(4) 0.062(5) 0.031(3) -0.011(3) 0.005(3) -0.003(3)
C8 0.028(3) 0.038(4) 0.026(3) -0.005(2) -0.004(2) -0.004(3)
C9 0.056(5) 0.025(4) 0.047(4) -0.015(3) -0.006(3) -0.015(3)
C10 0.063(5) 0.038(5) 0.071(5) -0.008(4) -0.011(4) -0.032(4)
C11 0.056(5) 0.030(4) 0.063(5) -0.012(3) -0.005(4) -0.010(4)
C12 0.035(3) 0.022(3) 0.027(3) -0.003(2) -0.001(2) -0.010(3)
C13 0.024(3) 0.038(4) 0.027(3) 0.000(2) 0.002(2) -0.014(3)
C14 0.049(4) 0.026(4) 0.049(4) -0.004(3) -0.002(3) -0.005(3)
C15 0.027(3) 0.030(3) 0.030(3) -0.006(2) -0.001(2) -0.002(3)
C16 0.032(4) 0.047(4) 0.033(3) 0.009(3) 0.002(3) -0.006(3)
C17 0.047(4) 0.070(6) 0.031(3) 0.015(3) -0.012(3) -0.022(4)
C18 0.087(7) 0.063(6) 0.022(3) 0.004(3) -0.020(3) -0.025(5)
C19 0.080(6) 0.042(4) 0.021(3) -0.005(3) -0.009(3) -0.014(4)
C20 0.027(3) 0.031(3) 0.024(3) -0.009(2) -0.004(2) -0.007(3)
C21 0.035(4) 0.042(4) 0.030(3) -0.016(3) -0.003(3) 0.002(3)
C22 0.037(4) 0.060(5) 0.030(3) -0.021(3) 0.002(3) 0.002(3)
C23 0.031(3) 0.058(5) 0.022(3) -0.008(3) 0.003(2) -0.006(3)
C24 0.025(3) 0.047(4) 0.018(3) -0.009(2) 0.001(2) -0.013(3)
C25 0.030(3) 0.040(4) 0.024(3) 0.000(2) 0.002(2) -0.015(3)
C26 0.048(4) 0.042(4) 0.028(3) 0.000(3) 0.013(3) -0.020(3)
C27 0.034(3) 0.024(3) 0.022(3) -0.002(2) 0.002(2) -0.009(3)
C28 0.047(4) 0.035(4) 0.021(3) 0.002(2) -0.003(3) -0.014(3)
C29 0.044(4) 0.041(4) 0.031(3) 0.004(3) -0.011(3) 0.000(3)
C30 0.026(3) 0.043(4) 0.048(4) 0.005(3) -0.012(3) 0.002(3)
C31 0.026(3) 0.036(4) 0.034(3) 0.003(2) 0.003(2) -0.004(3)
C32 0.024(3) 0.030(3) 0.032(3) -0.002(2) -0.001(2) -0.009(3)
C33 0.045(4) 0.062(5) 0.049(4) -0.012(3) -0.002(3) -0.029(4)
C34 0.040(4) 0.049(4) 0.040(3) -0.008(3) 0.005(3) -0.021(3)
C35 0.043(4) 0.048(4) 0.042(4) -0.013(3) -0.003(3) -0.024(3)
C36 0.036(4) 0.037(4) 0.025(3) -0.005(2) -0.001(2) -0.012(3)
C37 0.025(3) 0.029(3) 0.031(3) -0.008(2) -0.004(2) -0.004(3)
C38 0.027(3) 0.044(4) 0.044(4) -0.021(3) -0.005(3) -0.001(3)
C39 0.036(4) 0.043(4) 0.043(4) -0.020(3) -0.015(3) 0.004(3)
C40 0.045(4) 0.043(4) 0.027(3) -0.012(3) -0.012(3) 0.010(3)
C41 0.044(4) 0.025(3) 0.027(3) -0.004(2) -0.009(3) 0.008(3)
C42 0.065(5) 0.024(3) 0.016(3) -0.003(2) 0.003(3) -0.006(3)
C43 0.087(6) 0.043(4) 0.019(3) -0.007(3) 0.009(3) 0.006(4)
C44 0.052(4) 0.020(3) 0.029(3) -0.001(2) 0.013(3) -0.006(3)
C45 0.064(5) 0.032(4) 0.036(3) -0.006(3) 0.021(3) -0.007(3)
C46 0.050(5) 0.031(4) 0.066(5) -0.013(3) 0.026(4) -0.010(3)
C47 0.041(4) 0.045(5) 0.060(5) -0.012(3) 0.012(3) -0.012(3)
C48 0.035(4) 0.028(3) 0.037(3) -0.007(2) 0.008(3) -0.007(3)
C49 0.054(4) 0.032(4) 0.022(3) 0.001(2) 0.003(3) -0.005(3)
C50 0.086(6) 0.035(4) 0.021(3) 0.000(3) 0.008(3) -0.005(4)
C51 0.075(6) 0.036(4) 0.023(3) 0.009(3) -0.003(3) 0.009(4)
C52 0.058(4) 0.026(3) 0.026(3) 0.005(2) 0.002(3) -0.001(3)
C53 0.044(4) 0.017(3) 0.023(3) 0.001(2) 0.004(2) -0.008(3)
C54 0.038(3) 0.019(3) 0.019(3) -0.0003(19) -0.002(2) -0.001(3)
C55 0.056(4) 0.017(3) 0.029(3) -0.003(2) 0.005(3) -0.004(3)
C56 0.030(3) 0.021(3) 0.021(2) -0.001(2) 0.002(2) -0.004(2)
C57 0.035(4) 0.032(4) 0.043(3) -0.005(3) 0.008(3) 0.000(3)
C58 0.031(4) 0.043(4) 0.053(4) -0.009(3) 0.010(3) -0.009(3)
C59 0.043(4) 0.041(4) 0.032(3) -0.001(3) 0.006(3) -0.019(3)
C60 0.031(3) 0.023(3) 0.025(3) 0.001(2) -0.001(2) -0.005(2)
C61 0.036(3) 0.021(3) 0.021(2) -0.001(2) 0.005(2) -0.004(2)
C62 0.044(4) 0.021(3) 0.036(3) -0.008(2) 0.007(3) -0.013(3)
C63 0.048(4) 0.029(4) 0.040(3) -0.013(3) 0.007(3) -0.022(3)
C65 0.038(4) 0.023(3) 0.031(3) -0.005(2) 0.003(3) -0.003(3)
C66 0.035(4) 0.036(4) 0.041(3) -0.015(3) 0.001(3) -0.015(3)
C67 0.037(4) 0.046(4) 0.018(3) -0.002(2) 0.002(2) -0.012(3)
C68 0.039(4) 0.046(4) 0.023(3) 0.010(3) 0.006(3) -0.003(3)
C69 0.059(5) 0.036(4) 0.036(3) 0.007(3) 0.013(3) -0.010(3)
C70 0.051(4) 0.034(4) 0.039(3) -0.008(3) 0.016(3) -0.019(3)
C71 0.038(3) 0.033(3) 0.021(3) -0.003(2) 0.008(2) -0.016(3)
C72 0.049(4) 0.034(4) 0.023(3) -0.004(2) 0.000(3) -0.028(3)
C73 0.069(5) 0.059(5) 0.035(3) -0.013(3) 0.005(3) -0.051(4)
C74 0.036(3) 0.046(4) 0.019(2) -0.003(2) 0.001(2) -0.029(3)
C75 0.052(4) 0.074(6) 0.020(3) -0.008(3) -0.002(3) -0.048(4)
C76 0.028(4) 0.089(6) 0.024(3) 0.013(3) -0.007(2) -0.036(4)
C77 0.031(4) 0.064(5) 0.030(3) 0.008(3) -0.006(3) -0.017(3)
C78 0.024(3) 0.041(4) 0.036(3) 0.004(3) -0.002(2) -0.011(3)
C79 0.044(4) 0.029(3) 0.020(3) -0.004(2) 0.004(2) -0.021(3)
C80 0.062(5) 0.030(4) 0.038(3) -0.014(3) 0.012(3) -0.025(3)
C81 0.063(5) 0.035(4) 0.037(3) -0.016(3) 0.025(3) -0.018(3)
C82 0.045(4) 0.029(3) 0.028(3) -0.006(2) 0.012(3) -0.011(3)
C83 0.025(3) 0.028(3) 0.018(2) 0.001(2) -0.001(2) -0.004(2)
C84 0.021(3) 0.035(3) 0.019(3) 0.001(2) -0.003(2) -0.005(2)
C85 0.026(3) 0.047(4) 0.023(3) -0.002(2) 0.004(2) -0.011(3)
C86 0.025(3) 0.043(4) 0.020(3) -0.001(2) -0.005(2) -0.012(3)
C87 0.032(4) 0.172(11) 0.028(4) 0.011(5) 0.002(3) -0.044(6)
C88 0.028(4) 0.254(17) 0.034(4) 0.006(6) -0.006(3) -0.058(7)
C89 0.039(4) 0.103(7) 0.025(3) -0.002(3) -0.003(3) -0.032(4)
C90 0.025(3) 0.048(4) 0.019(3) -0.005(2) -0.001(2) -0.015(3)
C91 0.015(3) 0.036(3) 0.020(2) -0.001(2) -0.0078(19) -0.013(2)
C92 0.029(3) 0.033(4) 0.033(3) 0.001(2) -0.003(2) -0.019(3)
C93 0.035(4) 0.025(3) 0.049(4) 0.008(3) -0.006(3) -0.015(3)
C94 0.027(3) 0.034(4) 0.054(4) -0.001(3) -0.004(3) -0.009(3)
C95 0.028(3) 0.031(3) 0.036(3) -0.006(2) 0.002(2) -0.010(3)
C96 0.055(4) 0.021(3) 0.026(3) -0.001(2) 0.003(3) -0.004(3)
C97 0.079(6) 0.035(4) 0.027(3) 0.002(3) 0.011(3) 0.008(4)
C98 0.066(5) 0.039(4) 0.039(4) -0.001(3) 0.018(4) 0.017(4)
C99 0.064(5) 0.052(5) 0.023(3) 0.002(3) 0.013(3) 0.006(4)
C100 0.051(4) 0.027(3) 0.015(2) -0.004(2) -0.003(2) 0.003(3)
C101 0.040(3) 0.025(3) 0.016(2) 0.000(2) -0.001(2) -0.007(3)
C102 0.060(5) 0.035(4) 0.022(3) 0.003(2) 0.008(3) -0.004(3)
C103 0.056(4) 0.016(3) 0.018(3) -0.0030(19) -0.005(2) -0.007(3)
C104 0.071(5) 0.024(3) 0.017(3) 0.001(2) -0.009(3) -0.017(3)
C105 0.067(5) 0.035(4) 0.021(3) 0.000(2) -0.014(3) -0.016(3)
C106 0.058(5) 0.035(4) 0.035(3) -0.003(3) -0.020(3) -0.013(3)
C107 0.043(4) 0.037(4) 0.034(3) -0.011(3) -0.004(3) -0.015(3)
C108 0.031(3) 0.028(3) 0.016(2) 0.002(2) -0.005(2) -0.009(3)
C109 0.034(3) 0.039(4) 0.026(3) -0.002(2) 0.001(2) -0.017(3)
C110 0.051(4) 0.034(4) 0.034(3) -0.001(3) -0.006(3) -0.022(3)
C111 0.059(4) 0.026(3) 0.027(3) -0.003(2) -0.004(3) -0.021(3)
C112 0.035(3) 0.027(3) 0.020(3) -0.003(2) 0.000(2) -0.012(3)
C113 0.041(4) 0.021(3) 0.025(3) -0.012(2) 0.006(2) -0.012(3)
C114 0.068(5) 0.042(4) 0.027(3) -0.020(3) 0.009(3) -0.028(4)
C115 0.034(3) 0.033(3) 0.019(3) -0.007(2) 0.009(2) -0.014(3)
C116 0.033(3) 0.044(4) 0.019(3) -0.009(2) 0.005(2) -0.020(3)
C117 0.033(4) 0.058(5) 0.021(3) -0.003(3) -0.003(2) -0.019(3)
C118 0.031(4) 0.044(4) 0.031(3) 0.006(3) -0.002(3) -0.006(3)
C119 0.041(4) 0.029(3) 0.022(3) 0.000(2) -0.004(2) -0.010(3)
C120 0.041(4) 0.028(3) 0.021(3) 0.000(2) -0.001(2) -0.008(3)
C121 0.047(4) 0.032(4) 0.045(4) -0.015(3) 0.002(3) -0.008(3)
C122 0.050(5) 0.046(5) 0.046(4) -0.008(3) 0.005(3) 0.004(4)
C123 0.026(4) 0.059(5) 0.040(4) -0.003(3) -0.002(3) -0.007(3)
C124 0.037(4) 0.037(4) 0.025(3) -0.001(2) -0.003(2) -0.015(3)
N1 0.021(2) 0.027(3) 0.022(2) -0.0084(18) -0.0027(17) -0.005(2)
N2 0.032(3) 0.024(3) 0.021(2) -0.0028(17) -0.0009(19) -0.005(2)
N3 0.031(3) 0.023(3) 0.024(2) -0.0051(18) 0.002(2) -0.007(2)
N4 0.036(3) 0.038(3) 0.021(2) -0.003(2) 0.000(2) -0.013(2)
N5 0.026(3) 0.023(3) 0.020(2) -0.0023(17) 0.0008(17) -0.008(2)
N6 0.029(3) 0.029(3) 0.025(2) -0.0025(18) 0.0021(19) -0.010(2)
N7 0.027(3) 0.020(3) 0.021(2) 0.0008(18) -0.0011(18) -0.004(2)
N8 0.039(3) 0.020(3) 0.022(2) -0.0052(17) -0.003(2) 0.000(2)
N9 0.029(3) 0.022(3) 0.021(2) -0.0016(17) -0.0007(18) -0.010(2)
N10 0.026(3) 0.021(2) 0.022(2) -0.0031(17) -0.0023(18) -0.003(2)
N11 0.042(3) 0.021(3) 0.020(2) -0.0003(17) 0.001(2) -0.005(2)
N12 0.040(3) 0.026(3) 0.025(2) -0.0048(19) 0.007(2) -0.008(2)
N13 0.024(2) 0.028(3) 0.019(2) -0.0062(17) 0.0015(17) -0.010(2)
N14 0.024(3) 0.031(3) 0.022(2) 0.0022(18) -0.0044(18) -0.016(2)
N15 0.025(3) 0.023(3) 0.025(2) -0.0050(17) -0.0017(18) -0.013(2)
N16 0.031(3) 0.023(3) 0.0143(19) -0.0017(16) -0.0005(17) -0.010(2)
N17 0.019(2) 0.035(3) 0.024(2) -0.0070(19) -0.0027(18) -0.012(2)
N18 0.032(3) 0.024(3) 0.019(2) -0.0012(17) -0.0009(18) -0.010(2)
N19 0.049(3) 0.020(3) 0.018(2) -0.0015(17) -0.003(2) -0.004(2)
N20 0.026(3) 0.030(3) 0.019(2) -0.0004(18) -0.0009(18) -0.009(2)
N21 0.030(3) 0.025(3) 0.0138(19) -0.0014(16) -0.0024(17) -0.007(2)
N22 0.043(3) 0.026(3) 0.019(2) -0.0049(18) -0.003(2) -0.006(2)
N23 0.030(3) 0.026(3) 0.016(2) 0.0001(17) -0.0018(18) -0.008(2)
N24 0.048(3) 0.021(3) 0.022(2) 0.0012(19) -0.003(2) -0.010(2)
N25 0.048(3) 0.032(3) 0.026(2) -0.009(2) -0.004(2) -0.018(3)
N26 0.019(3) 0.036(3) 0.028(2) -0.0058(19) -0.0026(18) -0.012(2)
N27 0.023(4) 0.185(10) 0.052(4) -0.054(5) -0.011(3) 0.010(5)

loop_
_atom_type_symbol
_atom_type_description
_atom_type_scat_dispersion_real
_atom_type_scat_dispersion_imag
_atom_type_scat_source
C C 0.0181 0.0091 'International Tables Vol C Tables 4.2.6.8 and 6.1.1.4'
H H 0.0000 0.0000 'International Tables Vol C Tables 4.2.6.8 and 6.1.1.4'
N N 0.0311 0.0180 'International Tables Vol C Tables 4.2.6.8 and 6.1.1.4'
F F 0.0727 0.0534 'International Tables Vol C Tables 4.2.6.8 and 6.1.1.4'
P P 0.2955 0.4335 'International Tables Vol C Tables 4.2.6.8 and 6.1.1.4'
Ni Ni -3.0029 0.5091 'International Tables Vol C Tables 4.2.6.8 and 6.1.1.4'
Re Re -5.2083 5.8923 'International Tables Vol C Tables 4.2.6.8 and 6.1.1.4'
O O 0.0492 0.0322 'International Tables Vol C Tables 4.2.6.8 and 6.1.1.4'

loop_
_geom_angle_atom_site_label_1
_geom_angle_atom_site_label_2
_geom_angle_atom_site_label_3
_geom_angle
_geom_angle_site_symmetry_1
_geom_angle_site_symmetry_3
_geom_angle_publ_flag
C3 Re1 C2 89.27(19) . . ?
C3 Re1 C5 144.6(2) . . ?
C2 Re1 C5 92.0(2) . . ?
C3 Re1 C7 71.4(2) . . ?
C2 Re1 C7 93.3(3) . . ?
C5 Re1 C7 73.2(2) . . ?
C3 Re1 C1 91.3(2) . . ?
C2 Re1 C1 174.6(2) . . ?
C5 Re1 C1 90.6(2) . . ?
C7 Re1 C1 91.9(3) . . ?
C3 Re1 C4 70.7(2) . . ?
C2 Re1 C4 89.3(2) . . ?
C5 Re1 C4 144.6(2) . . ?
C7 Re1 C4 142.0(2) . . ?
C1 Re1 C4 85.8(2) . . ?
C3 Re1 C6 143.4(2) . . ?
C2 Re1 C6 85.8(2) . . ?
C5 Re1 C6 71.9(2) . . ?
C7 Re1 C6 145.0(2) . . ?
C1 Re1 C6 90.6(2) . . ?
C4 Re1 C6 73.0(2) . . ?
N3 Ni1 N1 179.1(2) . . ?
N3 Ni1 N6 90.8(2) . . ?
N1 Ni1 N6 88.49(19) . . ?
N3 Ni1 N2 92.71(19) . . ?
N1 Ni1 N2 86.65(18) . . ?
N6 Ni1 N2 82.2(2) . . ?
N3 Ni1 N5 91.34(19) . . ?
N1 Ni1 N5 89.38(19) . . ?
N6 Ni1 N5 177.50(19) . . ?
N2 Ni1 N5 99.01(19) . . ?
N3 Ni1 N4 93.21(19) . . ?
N1 Ni1 N4 87.42(19) . . ?
N6 Ni1 N4 97.1(2) . . ?
N2 Ni1 N4 174.05(19) . . ?
N5 Ni1 N4 81.5(2) . . ?
N7 Ni2 N11 178.62(19) . . ?
N7 Ni2 N12 92.14(19) . . ?
N11 Ni2 N12 89.0(2) . . ?
N7 Ni2 N9 92.94(19) . . ?
N11 Ni2 N9 86.08(19) . . ?
N12 Ni2 N9 98.3(2) . . ?
N7 Ni2 N10 91.53(18) . . ?
N11 Ni2 N10 87.38(19) . . ?
N12 Ni2 N10 176.09(19) . . ?
N9 Ni2 N10 82.82(19) . . ?
N7 Ni2 N8 92.83(19) . . ?
N11 Ni2 N8 88.17(19) . . ?
N12 Ni2 N8 80.1(2) . . ?
N9 Ni2 N8 174.07(18) . . ?
N10 Ni2 N8 98.4(2) . . ?
N17 Ni3 N16 177.86(19) . . ?
N17 Ni3 N18 91.13(19) . . ?
N16 Ni3 N18 87.41(18) . . ?
N17 Ni3 N15 92.51(19) . . ?
N16 Ni3 N15 88.95(18) . . ?
N18 Ni3 N15 176.35(18) . . ?
N17 Ni3 N13 93.08(18) . . ?
N16 Ni3 N13 88.71(18) . . ?
N18 Ni3 N13 99.77(19) . . ?
N15 Ni3 N13 80.26(18) . . ?
N17 Ni3 N14 91.43(19) . . ?
N16 Ni3 N14 86.83(19) . . ?
N18 Ni3 N14 82.56(19) . . ?
N15 Ni3 N14 97.11(18) . . ?
N13 Ni3 N14 174.87(17) . . ?
N24 Ni4 N21 179.7(2) . . ?
N24 Ni4 N20 90.7(2) . . ?
N21 Ni4 N20 89.59(19) . . ?
N24 Ni4 N19 90.3(2) . . ?
N21 Ni4 N19 89.3(2) . . ?
N20 Ni4 N19 178.3(2) . . ?
N24 Ni4 N23 93.95(19) . . ?
N21 Ni4 N23 85.99(18) . . ?
N20 Ni4 N23 81.63(18) . . ?
N19 Ni4 N23 96.99(19) . . ?
N24 Ni4 N22 94.8(2) . . ?
N21 Ni4 N22 85.26(19) . . ?
N20 Ni4 N22 98.63(19) . . ?
N19 Ni4 N22 82.59(19) . . ?
N23 Ni4 N22 171.2(2) . . ?
F6 P1 F5 95.3(4) . . ?
F6 P1 F4 89.8(4) . . ?
F5 P1 F4 89.0(3) . . ?
F6 P1 F3 89.8(4) . . ?
F5 P1 F3 174.8(4) . . ?
F4 P1 F3 90.0(3) . . ?
F6 P1 F2 90.8(4) . . ?
F5 P1 F2 92.0(3) . . ?
F4 P1 F2 178.8(4) . . ?
F3 P1 F2 88.9(3) . . ?
F6 P1 F1 177.6(5) . . ?
F5 P1 F1 87.1(4) . . ?
F4 P1 F1 90.2(3) . . ?
F3 P1 F1 87.8(4) . . ?
F2 P1 F1 89.2(3) . . ?
F8 P2 F10 90.5(2) . . ?
F8 P2 F7 90.5(3) . . ?
F10 P2 F7 90.2(2) . . ?
F8 P2 F9 90.1(2) . . ?
F10 P2 F9 178.9(3) . . ?
F7 P2 F9 90.7(2) . . ?
F8 P2 F12 179.5(3) . . ?
F10 P2 F12 89.8(2) . . ?
F7 P2 F12 89.9(3) . . ?
F9 P2 F12 89.6(2) . . ?
F8 P2 F11 90.8(3) . . ?
F10 P2 F11 89.3(2) . . ?
F7 P2 F11 178.6(3) . . ?
F9 P2 F11 89.8(2) . . ?
F12 P2 F11 88.8(2) . . ?
F14 P3 F14 179.998(2) . 2_774 ?
F14 P3 F13 90.17(19) . . ?
F14 P3 F13 89.83(19) 2_774 . ?
F14 P3 F13 89.83(19) . 2_774 ?
F14 P3 F13 90.17(19) 2_774 2_774 ?
F13 P3 F13 179.996(1) . 2_774 ?
F14 P3 F15 89.72(19) . 2_774 ?
F14 P3 F15 90.28(19) 2_774 2_774 ?
F13 P3 F15 89.70(18) . 2_774 ?
F13 P3 F15 90.31(18) 2_774 2_774 ?
F14 P3 F15 90.28(19) . . ?
F14 P3 F15 89.72(19) 2_774 . ?
F13 P3 F15 90.30(18) . . ?
F13 P3 F15 89.70(18) 2_774 . ?
F15 P3 F15 179.998(3) 2_774 . ?
F19 P4 F20 179.1(3) . . ?
F19 P4 F17 90.2(3) . . ?
F20 P4 F17 90.1(3) . . ?
F19 P4 F18 89.8(3) . . ?
F20 P4 F18 91.0(3) . . ?
F17 P4 F18 88.7(3) . . ?
F19 P4 F16 90.8(3) . . ?
F20 P4 F16 88.4(3) . . ?
F17 P4 F16 89.9(3) . . ?
F18 P4 F16 178.4(3) . . ?
F19 P4 F21 89.3(4) . . ?
F20 P4 F21 90.3(4) . . ?
F17 P4 F21 179.5(4) . . ?
F18 P4 F21 91.1(3) . . ?
F16 P4 F21 90.4(3) . . ?
F26 P5 F24 87.5(5) . . ?
F26 P5 F25 92.1(5) . . ?
F24 P5 F25 89.0(5) . . ?
F26 P5 F27 176.6(6) . . ?
F24 P5 F27 89.4(5) . . ?
F25 P5 F27 89.2(5) . . ?
F26 P5 F23 91.7(5) . . ?
F24 P5 F23 178.6(5) . . ?
F25 P5 F23 92.1(5) . . ?
F27 P5 F23 91.4(5) . . ?
F26 P5 F22 90.2(5) . . ?
F24 P5 F22 88.4(5) . . ?
F25 P5 F22 176.5(6) . . ?
F27 P5 F22 88.4(5) . . ?
F23 P5 F22 90.5(5) . . ?
F30 P6 F29 179.3(3) . . ?
F30 P6 F32 89.9(2) . . ?
F29 P6 F32 90.9(2) . . ?
F30 P6 F33 90.8(3) . . ?
F29 P6 F33 89.2(2) . . ?
F32 P6 F33 89.6(2) . . ?
F30 P6 F31 90.4(3) . . ?
F29 P6 F31 89.6(2) . . ?
F32 P6 F31 90.9(2) . . ?
F33 P6 F31 178.7(3) . . ?
F30 P6 F28 89.2(2) . . ?
F29 P6 F28 90.0(2) . . ?
F32 P6 F28 179.0(2) . . ?
F33 P6 F28 90.7(2) . . ?
F31 P6 F28 88.8(2) . . ?
N24 C1 Re1 175.7(6) . . ?
N7 C2 Re1 172.5(5) . . ?
N3 C3 Re1 179.0(5) . . ?
N25 C4 Re1 178.0(5) . . ?
N17 C5 Re1 178.6(5) . . ?
N26 C6 Re1 178.7(5) . . ?
N27 C7 Re1 178.5(6) . . ?
N5 C8 C9 123.1(6) . . ?
N5 C8 H8A 118.5 . . ?
C9 C8 H8A 118.5 . . ?
C10 C9 C8 119.1(7) . . ?
C10 C9 H9A 120.5 . . ?
C8 C9 H9A 120.5 . . ?
C9 C10 C11 119.2(7) . . ?
C9 C10 H10A 120.4 . . ?
C11 C10 H10A 120.4 . . ?
C12 C11 C10 120.1(7) . . ?
C12 C11 H11A 120.0 . . ?
C10 C11 H11A 120.0 . . ?
N5 C12 C11 120.7(6) . . ?
N5 C12 C15 117.7(5) . . ?
C11 C12 C15 121.6(6) . . ?
N4 C13 C16 120.6(6) . . ?
N4 C13 C15 118.2(5) . . ?
C16 C13 C15 121.1(6) . . ?
C15 C14 H14A 109.5 . . ?
C15 C14 H14B 109.5 . . ?
H14A C14 H14B 109.5 . . ?
C15 C14 H14C 109.5 . . ?
H14A C14 H14C 109.5 . . ?
H14B C14 H14C 109.5 . . ?
C14 C15 C12 110.8(6) . . ?
C14 C15 C13 110.0(5) . . ?
C12 C15 C13 107.5(5) . . ?
C14 C15 C20 109.4(5) . . ?
C12 C15 C20 109.3(5) . . ?
C13 C15 C20 109.8(5) . . ?
C17 C16 C13 119.7(7) . . ?
C17 C16 H16A 120.1 . . ?
C13 C16 H16A 120.1 . . ?
C16 C17 C18 118.8(6) . . ?
C16 C17 H17A 120.6 . . ?
C18 C17 H17A 120.6 . . ?
C19 C18 C17 117.7(7) . . ?
C19 C18 H18A 121.1 . . ?
C17 C18 H18A 121.1 . . ?
N4 C19 C18 124.6(8) . . ?
N4 C19 H19A 117.7 . . ?
C18 C19 H19A 117.7 . . ?
N1 C20 C21 121.8(6) . . ?
N1 C20 C15 118.3(5) . . ?
C21 C20 C15 119.9(6) . . ?
C22 C21 C20 117.7(6) . . ?
C22 C21 H21A 121.2 . . ?
C20 C21 H21A 121.2 . . ?
C23 C22 C21 121.0(6) . . ?
C23 C22 H22A 119.5 . . ?
C21 C22 H22A 119.5 . . ?
C22 C23 C24 117.7(6) . . ?
C22 C23 H23A 121.2 . . ?
C24 C23 H23A 121.2 . . ?
N1 C24 C23 122.9(6) . . ?
N1 C24 C25 116.8(5) . . ?
C23 C24 C25 120.3(6) . . ?
C32 C25 C26 109.6(5) . . ?
C32 C25 C27 109.7(5) . . ?
C26 C25 C27 109.1(5) . . ?
C32 C25 C24 110.7(5) . . ?
C26 C25 C24 109.9(5) . . ?
C27 C25 C24 107.7(5) . . ?
C25 C26 H26A 109.5 . . ?
C25 C26 H26B 109.5 . . ?
H26A C26 H26B 109.5 . . ?
C25 C26 H26C 109.5 . . ?
H26A C26 H26C 109.5 . . ?
H26B C26 H26C 109.5 . . ?
N2 C27 C28 120.0(6) . . ?
N2 C27 C25 117.2(5) . . ?
C28 C27 C25 122.8(5) . . ?
C29 C28 C27 120.6(6) . . ?
C29 C28 H28A 119.7 . . ?
C27 C28 H28A 119.7 . . ?
C28 C29 C30 118.6(6) . . ?
C28 C29 H29A 120.7 . . ?
C30 C29 H29A 120.7 . . ?
C29 C30 C31 119.1(6) . . ?
C29 C30 H30A 120.4 . . ?
C31 C30 H30A 120.4 . . ?
N2 C31 C30 123.3(6) . . ?
N2 C31 H31A 118.4 . . ?
C30 C31 H31A 118.4 . . ?
N6 C32 C34 121.3(6) . . ?
N6 C32 C25 117.1(5) . . ?
C34 C32 C25 121.5(5) . . ?
C35 C33 C34 118.8(7) . . ?
C35 C33 H33A 120.6 . . ?
C34 C33 H33A 120.6 . . ?
C32 C34 C33 119.5(6) . . ?
C32 C34 H34A 120.3 . . ?
C33 C34 H34A 120.3 . . ?
C36 C35 C33 118.4(6) . . ?
C36 C35 H35A 120.8 . . ?
C33 C35 H35A 120.8 . . ?
N6 C36 C35 123.5(6) . . ?
N6 C36 H36A 118.2 . . ?
C35 C36 H36A 118.2 . . ?
N8 C37 C38 123.4(6) . . ?
N8 C37 H37A 118.3 . . ?
C38 C37 H37A 118.3 . . ?
C39 C38 C37 117.5(7) . . ?
C39 C38 H38A 121.3 . . ?
C37 C38 H38A 121.3 . . ?
C38 C39 C40 119.5(6) . . ?
C38 C39 H39A 120.2 . . ?
C40 C39 H39A 120.2 . . ?
C41 C40 C39 119.8(6) . . ?
C41 C40 H40A 120.1 . . ?
C39 C40 H40A 120.1 . . ?
N8 C41 C40 120.6(7) . . ?
N8 C41 C42 116.7(6) . . ?
C40 C41 C42 122.6(6) . . ?
C44 C42 C43 110.5(6) . . ?
C44 C42 C49 112.7(6) . . ?
C43 C42 C49 109.1(5) . . ?
C44 C42 C41 108.0(5) . . ?
C43 C42 C41 108.7(6) . . ?
C49 C42 C41 107.6(6) . . ?
C42 C43 H43A 109.5 . . ?
C42 C43 H43B 109.5 . . ?
H43A C43 H43B 109.5 . . ?
C42 C43 H43C 109.5 . . ?
H43A C43 H43C 109.5 . . ?
H43B C43 H43C 109.5 . . ?
N12 C44 C45 120.1(7) . . ?
N12 C44 C42 118.5(5) . . ?
C45 C44 C42 121.4(6) . . ?
C46 C45 C44 119.7(6) . . ?
C46 C45 H45A 120.1 . . ?
C44 C45 H45A 120.1 . . ?
C45 C46 C47 119.3(7) . . ?
C45 C46 H46A 120.4 . . ?
C47 C46 H46A 120.4 . . ?
C48 C47 C46 118.6(8) . . ?
C48 C47 H47A 120.7 . . ?
C46 C47 H47A 120.7 . . ?
N12 C48 C47 122.5(6) . . ?
N12 C48 H48A 118.7 . . ?
C47 C48 H48A 118.7 . . ?
N11 C49 C50 120.7(6) . . ?
N11 C49 C42 118.1(5) . . ?
C50 C49 C42 121.1(5) . . ?
C51 C50 C49 118.7(6) . . ?
C51 C50 H50A 120.7 . . ?
C49 C50 H50A 120.7 . . ?
C50 C51 C52 120.5(6) . . ?
C50 C51 H51A 119.8 . . ?
C52 C51 H51A 119.8 . . ?
C51 C52 C53 118.1(6) . . ?
C51 C52 H52A 121.0 . . ?
C53 C52 H52A 121.0 . . ?
N11 C53 C52 122.0(5) . . ?
N11 C53 C54 118.1(5) . . ?
C52 C53 C54 120.0(5) . . ?
C61 C54 C56 109.9(4) . . ?
C61 C54 C55 109.3(5) . . ?
C56 C54 C55 109.3(5) . . ?
C61 C54 C53 108.1(5) . . ?
C56 C54 C53 110.0(5) . . ?
C55 C54 C53 110.2(4) . . ?
C54 C55 H55A 109.5 . . ?
C54 C55 H55B 109.5 . . ?
H55A C55 H55B 109.5 . . ?
C54 C55 H55C 109.5 . . ?
H55A C55 H55C 109.5 . . ?
H55B C55 H55C 109.5 . . ?
N10 C56 C57 120.4(6) . . ?
N10 C56 C54 117.2(5) . . ?
C57 C56 C54 122.4(5) . . ?
C58 C57 C56 119.5(6) . . ?
C58 C57 H57A 120.2 . . ?
C56 C57 H57A 120.2 . . ?
C59 C58 C57 120.4(6) . . ?
C59 C58 H58A 119.8 . . ?
C57 C58 H58A 119.8 . . ?
C58 C59 C60 118.4(6) . . ?
C58 C59 H59A 120.8 . . ?
C60 C59 H59A 120.8 . . ?
N10 C60 C59 122.4(6) . . ?
N10 C60 H60A 118.8 . . ?
C59 C60 H60A 118.8 . . ?
N9 C61 C62 120.1(6) . . ?
N9 C61 C54 117.0(5) . . ?
C62 C61 C54 122.9(5) . . ?
C63 C62 C61 120.9(6) . . ?
C63 C62 H62A 119.6 . . ?
C61 C62 H62A 119.6 . . ?
C62 C63 C66 118.7(6) . . ?
C62 C63 H63A 120.7 . . ?
C66 C63 H63A 120.7 . . ?
N9 C65 C66 124.8(6) . . ?
N9 C65 H65A 117.6 . . ?
C66 C65 H65A 117.6 . . ?
C65 C66 C63 117.0(6) . . ?
C65 C66 H66A 121.5 . . ?
C63 C66 H66A 121.5 . . ?
N18 C67 C68 122.9(7) . . ?
N18 C67 H67A 118.5 . . ?
C68 C67 H67A 118.5 . . ?
C67 C68 C69 118.5(6) . . ?
C67 C68 H68A 120.8 . . ?
C69 C68 H68A 120.8 . . ?
C70 C69 C68 119.3(6) . . ?
C70 C69 H69A 120.4 . . ?
C68 C69 H69A 120.4 . . ?
C69 C70 C71 119.4(7) . . ?
C69 C70 H70A 120.3 . . ?
C71 C70 H70A 120.3 . . ?
N18 C71 C70 121.8(6) . . ?
N18 C71 C72 117.6(5) . . ?
C70 C71 C72 120.6(6) . . ?
C73 C72 C79 110.2(5) . . ?
C73 C72 C71 110.3(5) . . ?
C79 C72 C71 109.2(5) . . ?
C73 C72 C74 110.0(6) . . ?
C79 C72 C74 108.8(5) . . ?
C71 C72 C74 108.3(5) . . ?
C72 C73 H73A 109.5 . . ?
C72 C73 H73B 109.5 . . ?
H73A C73 H73B 109.5 . . ?
C72 C73 H73C 109.5 . . ?
H73A C73 H73C 109.5 . . ?
H73B C73 H73C 109.5 . . ?
N14 C74 C75 121.6(7) . . ?
N14 C74 C72 117.1(5) . . ?
C75 C74 C72 121.4(6) . . ?
C76 C75 C74 118.2(7) . . ?
C76 C75 H75A 120.9 . . ?
C74 C75 H75A 120.9 . . ?
C77 C76 C75 120.6(6) . . ?
C77 C76 H76A 119.7 . . ?
C75 C76 H76A 119.7 . . ?
C76 C77 C78 117.9(7) . . ?
C76 C77 H77A 121.1 . . ?
C78 C77 H77A 121.1 . . ?
N14 C78 C77 123.3(7) . . ?
N14 C78 H78A 118.4 . . ?
C77 C78 H78A 118.4 . . ?
N16 C79 C80 121.6(6) . . ?
N16 C79 C72 118.1(5) . . ?
C80 C79 C72 120.3(6) . . ?
C81 C80 C79 118.9(6) . . ?
C81 C80 H80A 120.5 . . ?
C79 C80 H80A 120.5 . . ?
C82 C81 C80 119.5(6) . . ?
C82 C81 H81A 120.3 . . ?
C80 C81 H81A 120.3 . . ?
C81 C82 C83 119.4(6) . . ?
C81 C82 H82A 120.3 . . ?
C83 C82 H82A 120.3 . . ?
N16 C83 C82 121.0(6) . . ?
N16 C83 C84 117.6(5) . . ?
C82 C83 C84 121.4(5) . . ?
C83 C84 C86 109.1(5) . . ?
C83 C84 C85 110.3(5) . . ?
C86 C84 C85 109.1(5) . . ?
C83 C84 C91 112.0(5) . . ?
C86 C84 C91 107.8(5) . . ?
C85 C84 C91 108.5(5) . . ?
C84 C85 H85A 109.5 . . ?
C84 C85 H85B 109.5 . . ?
H85A C85 H85B 109.5 . . ?
C84 C85 H85C 109.5 . . ?
H85A C85 H85C 109.5 . . ?
H85B C85 H85C 109.5 . . ?
N13 C86 C87 120.3(5) . . ?
N13 C86 C84 117.1(5) . . ?
C87 C86 C84 122.6(5) . . ?
C86 C87 C88 120.0(7) . . ?
C86 C87 H87A 120.0 . . ?
C88 C87 H87A 120.0 . . ?
C89 C88 C87 119.4(7) . . ?
C89 C88 H88A 120.3 . . ?
C87 C88 H88A 120.3 . . ?
C88 C89 C90 118.1(6) . . ?
C88 C89 H89A 121.0 . . ?
C90 C89 H89A 121.0 . . ?
N13 C90 C89 123.6(6) . . ?
N13 C90 H90A 118.2 . . ?
C89 C90 H90A 118.2 . . ?
N15 C91 C92 121.1(6) . . ?
N15 C91 C84 116.9(5) . . ?
C92 C91 C84 122.0(5) . . ?
C91 C92 C93 118.9(6) . . ?
C91 C92 H92A 120.6 . . ?
C93 C92 H92A 120.6 . . ?
C94 C93 C92 119.7(6) . . ?
C94 C93 H93A 120.2 . . ?
C92 C93 H93A 120.2 . . ?
C95 C94 C93 117.7(6) . . ?
C95 C94 H94A 121.2 . . ?
C93 C94 H94A 121.2 . . ?
N15 C95 C94 123.6(6) . . ?
N15 C95 H95A 118.2 . . ?
C94 C95 H95A 118.2 . . ?
N19 C96 C97 123.6(6) . . ?
N19 C96 H96A 118.2 . . ?
C97 C96 H96A 118.2 . . ?
C98 C97 C96 118.8(6) . . ?
C98 C97 H97A 120.6 . . ?
C96 C97 H97A 120.6 . . ?
C97 C98 C99 118.7(7) . . ?
C97 C98 H98A 120.7 . . ?
C99 C98 H98A 120.7 . . ?
C100 C99 C98 119.7(7) . . ?
C100 C99 H99A 120.2 . . ?
C98 C99 H99A 120.2 . . ?
N19 C100 C99 120.8(6) . . ?
N19 C100 C101 117.4(5) . . ?
C99 C100 C101 121.8(6) . . ?
C108 C101 C102 109.4(5) . . ?
C108 C101 C103 108.2(5) . . ?
C102 C101 C103 110.2(5) . . ?
C108 C101 C100 111.3(4) . . ?
C102 C101 C100 108.6(5) . . ?
C103 C101 C100 109.2(5) . . ?
C101 C102 H10B 109.5 . . ?
C101 C102 H10C 109.5 . . ?
H10B C102 H10C 109.5 . . ?
C101 C102 H10D 109.5 . . ?
H10B C102 H10D 109.5 . . ?
H10C C102 H10D 109.5 . . ?
N22 C103 C104 120.7(6) . . ?
N22 C103 C101 117.9(5) . . ?
C104 C103 C101 121.5(6) . . ?
C105 C104 C103 119.5(6) . . ?
C105 C104 H10E 120.3 . . ?
C103 C104 H10E 120.3 . . ?
C104 C105 C106 119.8(6) . . ?
C104 C105 H10F 120.1 . . ?
C106 C105 H10F 120.1 . . ?
C105 C106 C107 117.8(7) . . ?
C105 C106 H10G 121.1 . . ?
C107 C106 H10G 121.1 . . ?
N22 C107 C106 123.4(7) . . ?
N22 C107 H10H 118.3 . . ?
C106 C107 H10H 118.3 . . ?
N21 C108 C109 120.8(5) . . ?
N21 C108 C101 117.4(5) . . ?
C109 C108 C101 121.7(5) . . ?
C110 C109 C108 120.2(6) . . ?
C110 C109 H10I 119.9 . . ?
C108 C109 H10I 119.9 . . ?
C109 C110 C111 119.1(6) . . ?
C109 C110 H11B 120.5 . . ?
C111 C110 H11B 120.5 . . ?
C110 C111 C112 119.0(6) . . ?
C110 C111 H11C 120.5 . . ?
C112 C111 H11C 120.5 . . ?
N21 C112 C111 121.2(5) . . ?
N21 C112 C113 117.5(5) . . ?
C111 C112 C113 121.3(5) . . ?
C115 C113 C120 109.1(5) . . ?
C115 C113 C112 110.2(5) . . ?
C120 C113 C112 110.7(5) . . ?
C115 C113 C114 110.3(5) . . ?
C120 C113 C114 108.2(5) . . ?
C112 C113 C114 108.2(5) . . ?
C113 C114 H11D 109.5 . . ?
C113 C114 H11E 109.5 . . ?
H11D C114 H11E 109.5 . . ?
C113 C114 H11F 109.5 . . ?
H11D C114 H11F 109.5 . . ?
H11E C114 H11F 109.5 . . ?
N23 C115 C116 120.6(6) . . ?
N23 C115 C113 117.1(5) . . ?
C116 C115 C113 122.3(6) . . ?
C115 C116 C117 120.3(6) . . ?
C115 C116 H11G 119.8 . . ?
C117 C116 H11G 119.8 . . ?
C118 C117 C116 118.9(6) . . ?
C118 C117 H11H 120.5 . . ?
C116 C117 H11H 120.5 . . ?
C117 C118 C119 118.1(6) . . ?
C117 C118 H11I 120.9 . . ?
C119 C118 H11I 120.9 . . ?
N23 C119 C118 123.5(6) . . ?
N23 C119 H11J 118.3 . . ?
C118 C119 H11J 118.3 . . ?
N20 C120 C121 120.9(6) . . ?
N20 C120 C113 116.5(5) . . ?
C121 C120 C113 122.6(6) . . ?
C120 C121 C122 119.8(7) . . ?
C120 C121 H12A 120.1 . . ?
C122 C121 H12A 120.1 . . ?
C123 C122 C121 118.7(7) . . ?
C123 C122 H12B 120.6 . . ?
C121 C122 H12B 120.6 . . ?
C122 C123 C124 118.5(7) . . ?
C122 C123 H12C 120.8 . . ?
C124 C123 H12C 120.8 . . ?
N20 C124 C123 123.2(7) . . ?
N20 C124 H12D 118.4 . . ?
C123 C124 H12D 118.4 . . ?
N200 C200 C201 176.6(15) . . ?
N204 C203 N201 27.4(11) . . ?
N204 C203 C204 160.0(15) . . ?
N201 C203 C204 172.6(13) . . ?
N204 C203 C217 179.2(19) . . ?
N201 C203 C217 153.2(19) . . ?
C204 C203 C217 19.4(14) . . ?
C217 C204 C203 80.3(8) . . ?
N202 C205 C206 169.3(13) . . ?
C207 C208 O1 101.2(13) . . ?
C211 C209 C212 31(3) . . ?
C211 C209 C210 59(4) . . ?
C212 C209 C210 28(3) . . ?
C211 C209 O1 153(4) . . ?
C212 C209 O1 126(4) . . ?
C210 C209 O1 98(4) . . ?
C212 C210 C211 14(6) . . ?
C212 C210 C209 62(7) . . ?
C211 C210 C209 50(3) . . ?
C212 C211 C209 83(6) . . ?
C212 C211 C210 15(6) . . ?
C209 C211 C210 71(4) . . ?
C211 C212 C210 152(10) . . ?
C211 C212 C209 66(6) . . ?
C210 C212 C209 90(7) . . ?
C24 N1 C20 118.8(5) . . ?
C24 N1 Ni1 121.2(4) . . ?
C20 N1 Ni1 119.7(4) . . ?
C31 N2 C27 118.4(5) . . ?
C31 N2 Ni1 121.7(4) . . ?
C27 N2 Ni1 120.0(4) . . ?
C3 N3 Ni1 173.7(5) . . ?
C19 N4 C13 118.5(6) . . ?
C19 N4 Ni1 122.0(5) . . ?
C13 N4 Ni1 119.4(4) . . ?
C12 N5 C8 117.7(5) . . ?
C12 N5 Ni1 120.0(4) . . ?
C8 N5 Ni1 122.4(4) . . ?
C36 N6 C32 118.1(6) . . ?
C36 N6 Ni1 122.3(4) . . ?
C32 N6 Ni1 119.5(4) . . ?
C2 N7 Ni2 163.1(5) . . ?
C37 N8 C41 118.7(5) . . ?
C37 N8 Ni2 122.1(4) . . ?
C41 N8 Ni2 119.2(5) . . ?
C65 N9 C61 118.4(5) . . ?
C65 N9 Ni2 121.0(4) . . ?
C61 N9 Ni2 120.2(4) . . ?
C60 N10 C56 118.9(5) . . ?
C60 N10 Ni2 120.9(4) . . ?
C56 N10 Ni2 120.2(4) . . ?
C53 N11 C49 120.0(5) . . ?
C53 N11 Ni2 120.3(4) . . ?
C49 N11 Ni2 119.5(4) . . ?
C48 N12 C44 119.4(5) . . ?
C48 N12 Ni2 121.2(4) . . ?
C44 N12 Ni2 119.4(4) . . ?
C90 N13 C86 118.2(5) . . ?
C90 N13 Ni3 122.2(4) . . ?
C86 N13 Ni3 119.6(4) . . ?
C74 N14 C78 118.3(5) . . ?
C74 N14 Ni3 120.4(4) . . ?
C78 N14 Ni3 121.0(4) . . ?
C91 N15 C95 118.8(5) . . ?
C91 N15 Ni3 119.6(4) . . ?
C95 N15 Ni3 121.6(4) . . ?
C79 N16 C83 119.6(5) . . ?
C79 N16 Ni3 120.4(4) . . ?
C83 N16 Ni3 119.7(4) . . ?
C5 N17 Ni3 175.8(5) . . ?
C71 N18 C67 118.2(5) . . ?
C71 N18 Ni3 120.5(4) . . ?
C67 N18 Ni3 121.2(4) . . ?
C96 N19 C100 118.2(5) . . ?
C96 N19 Ni4 122.3(4) . . ?
C100 N19 Ni4 119.5(4) . . ?
C120 N20 C124 118.6(5) . . ?
C120 N20 Ni4 120.1(4) . . ?
C124 N20 Ni4 121.4(4) . . ?
C112 N21 C108 119.7(5) . . ?
C112 N21 Ni4 120.0(4) . . ?
C108 N21 Ni4 120.3(4) . . ?
C103 N22 C107 118.8(5) . . ?
C103 N22 Ni4 119.6(4) . . ?
C107 N22 Ni4 121.6(4) . . ?
C119 N23 C115 118.5(5) . . ?
C119 N23 Ni4 122.2(4) . . ?
C115 N23 Ni4 119.4(4) . . ?
C1 N24 Ni4 159.8(5) . . ?
N204 N201 C203 76.1(6) . . ?
C209 O1 C208 117.0(18) . . ?
C204 C217 C203 80.3(8) . . ?
N201 N204 C203 76.5(6) . . ?

loop_
_geom_bond_atom_site_label_1
_geom_bond_atom_site_label_2
_geom_bond_distance
_geom_bond_site_symmetry_2
_geom_bond_publ_flag
Re1 C3 2.080(5) . ?
Re1 C2 2.089(5) . ?
Re1 C5 2.092(5) . ?
Re1 C7 2.093(7) . ?
Re1 C1 2.096(6) . ?
Re1 C4 2.117(6) . ?
Re1 C6 2.126(6) . ?
Ni1 N3 2.015(5) . ?
Ni1 N1 2.059(5) . ?
Ni1 N6 2.089(5) . ?
Ni1 N2 2.090(5) . ?
Ni1 N5 2.091(5) . ?
Ni1 N4 2.100(5) . ?
Ni2 N7 2.049(5) . ?
Ni2 N11 2.085(5) . ?
Ni2 N12 2.087(5) . ?
Ni2 N9 2.088(5) . ?
Ni2 N10 2.097(5) . ?
Ni2 N8 2.118(5) . ?
Ni3 N17 2.031(5) . ?
Ni3 N16 2.067(4) . ?
Ni3 N18 2.088(5) . ?
Ni3 N15 2.093(5) . ?
Ni3 N13 2.097(5) . ?
Ni3 N14 2.098(5) . ?
Ni4 N24 2.037(5) . ?
Ni4 N21 2.070(5) . ?
Ni4 N20 2.095(5) . ?
Ni4 N19 2.096(5) . ?
Ni4 N23 2.108(4) . ?
Ni4 N22 2.115(5) . ?
P1 F6 1.556(7) . ?
P1 F5 1.556(6) . ?
P1 F4 1.576(6) . ?
P1 F3 1.595(6) . ?
P1 F2 1.600(6) . ?
P1 F1 1.608(7) . ?
P2 F8 1.581(4) . ?
P2 F10 1.588(4) . ?
P2 F7 1.594(4) . ?
P2 F9 1.595(4) . ?
P2 F12 1.603(4) . ?
P2 F11 1.612(4) . ?
P3 F14 1.599(3) . ?
P3 F14 1.599(3) 2_774 ?
P3 F13 1.602(3) . ?
P3 F13 1.602(3) 2_774 ?
P3 F15 1.602(3) 2_774 ?
P3 F15 1.602(3) . ?
P4 F19 1.570(6) . ?
P4 F20 1.580(6) . ?
P4 F17 1.584(5) . ?
P4 F18 1.590(4) . ?
P4 F16 1.593(4) . ?
P4 F21 1.594(6) . ?
P5 F26 1.558(8) . ?
P5 F24 1.569(10) . ?
P5 F25 1.570(9) . ?
P5 F27 1.579(8) . ?
P5 F23 1.589(8) . ?
P5 F22 1.600(9) . ?
P6 F30 1.588(4) . ?
P6 F29 1.595(4) . ?
P6 F32 1.600(4) . ?
P6 F33 1.600(4) . ?
P6 F31 1.602(4) . ?
P6 F28 1.607(4) . ?
C1 N24 1.151(8) . ?
C2 N7 1.156(7) . ?
C3 N3 1.147(7) . ?
C4 N25 1.147(8) . ?
C5 N17 1.151(7) . ?
C6 N26 1.138(7) . ?
C7 N27 1.152(10) . ?
C8 N5 1.357(8) . ?
C8 C9 1.383(10) . ?
C8 H8A 0.9500 . ?
C9 C10 1.329(11) . ?
C9 H9A 0.9500 . ?
C10 C11 1.397(12) . ?
C10 H10A 0.9500 . ?
C11 C12 1.383(10) . ?
C11 H11A 0.9500 . ?
C12 N5 1.345(7) . ?
C12 C15 1.537(9) . ?
C13 N4 1.335(8) . ?
C13 C16 1.396(8) . ?
C13 C15 1.552(8) . ?
C14 C15 1.516(9) . ?
C14 H14A 0.9800 . ?
C14 H14B 0.9800 . ?
C14 H14C 0.9800 . ?
C15 C20 1.556(8) . ?
C16 C17 1.381(11) . ?
C16 H16A 0.9500 . ?
C17 C18 1.383(12) . ?
C17 H17A 0.9500 . ?
C18 C19 1.359(10) . ?
C18 H18A 0.9500 . ?
C19 N4 1.333(8) . ?
C19 H19A 0.9500 . ?
C20 N1 1.350(8) . ?
C20 C21 1.394(8) . ?
C21 C22 1.383(10) . ?
C21 H21A 0.9500 . ?
C22 C23 1.372(11) . ?
C22 H22A 0.9500 . ?
C23 C24 1.385(8) . ?
C23 H23A 0.9500 . ?
C24 N1 1.336(8) . ?
C24 C25 1.558(9) . ?
C25 C32 1.533(8) . ?
C25 C26 1.535(7) . ?
C25 C27 1.539(9) . ?
C26 H26A 0.9800 . ?
C26 H26B 0.9800 . ?
C26 H26C 0.9800 . ?
C27 N2 1.352(7) . ?
C27 C28 1.405(8) . ?
C28 C29 1.357(10) . ?
C28 H28A 0.9500 . ?
C29 C30 1.371(10) . ?
C29 H29A 0.9500 . ?
C30 C31 1.371(9) . ?
C30 H30A 0.9500 . ?
C31 N2 1.332(8) . ?
C31 H31A 0.9500 . ?
C32 N6 1.352(7) . ?
C32 C34 1.372(9) . ?
C33 C35 1.372(10) . ?
C33 C34 1.400(10) . ?
C33 H33A 0.9500 . ?
C34 H34A 0.9500 . ?
C35 C36 1.370(10) . ?
C35 H35A 0.9500 . ?
C36 N6 1.342(8) . ?
C36 H36A 0.9500 . ?
C37 N8 1.330(8) . ?
C37 C38 1.392(9) . ?
C37 H37A 0.9500 . ?
C38 C39 1.369(10) . ?
C38 H38A 0.9500 . ?
C39 C40 1.384(11) . ?
C39 H39A 0.9500 . ?
C40 C41 1.381(10) . ?
C40 H40A 0.9500 . ?
C41 N8 1.352(7) . ?
C41 C42 1.552(10) . ?
C42 C44 1.518(10) . ?
C42 C43 1.540(7) . ?
C42 C49 1.541(9) . ?
C43 H43A 0.9800 . ?
C43 H43B 0.9800 . ?
C43 H43C 0.9800 . ?
C44 N12 1.346(8) . ?
C44 C45 1.407(9) . ?
C45 C46 1.364(12) . ?
C45 H45A 0.9500 . ?
C46 C47 1.383(11) . ?
C46 H46A 0.9500 . ?
C47 C48 1.376(9) . ?
C47 H47A 0.9500 . ?
C48 N12 1.336(8) . ?
C48 H48A 0.9500 . ?
C49 N11 1.347(7) . ?
C49 C50 1.397(8) . ?
C50 C51 1.374(10) . ?
C50 H50A 0.9500 . ?
C51 C52 1.379(9) . ?
C51 H51A 0.9500 . ?
C52 C53 1.385(8) . ?
C52 H52A 0.9500 . ?
C53 N11 1.337(7) . ?
C53 C54 1.541(7) . ?
C54 C61 1.534(9) . ?
C54 C56 1.539(8) . ?
C54 C55 1.539(8) . ?
C55 H55A 0.9800 . ?
C55 H55B 0.9800 . ?
C55 H55C 0.9800 . ?
C56 N10 1.359(7) . ?
C56 C57 1.383(8) . ?
C57 C58 1.380(10) . ?
C57 H57A 0.9500 . ?
C58 C59 1.358(10) . ?
C58 H58A 0.9500 . ?
C59 C60 1.379(9) . ?
C59 H59A 0.9500 . ?
C60 N10 1.353(8) . ?
C60 H60A 0.9500 . ?
C61 N9 1.355(7) . ?
C61 C62 1.394(9) . ?
C62 C63 1.378(10) . ?
C62 H62A 0.9500 . ?
C63 C66 1.399(9) . ?
C63 H63A 0.9500 . ?
C65 N9 1.330(8) . ?
C65 C66 1.383(9) . ?
C65 H65A 0.9500 . ?
C66 H66A 0.9500 . ?
C67 N18 1.350(7) . ?
C67 C68 1.378(9) . ?
C67 H67A 0.9500 . ?
C68 C69 1.379(11) . ?
C68 H68A 0.9500 . ?
C69 C70 1.374(10) . ?
C69 H69A 0.9500 . ?
C70 C71 1.390(9) . ?
C70 H70A 0.9500 . ?
C71 N18 1.339(8) . ?
C71 C72 1.550(8) . ?
C72 C73 1.525(9) . ?
C72 C79 1.548(8) . ?
C72 C74 1.562(10) . ?
C73 H73A 0.9800 . ?
C73 H73B 0.9800 . ?
C73 H73C 0.9800 . ?
C74 N14 1.329(8) . ?
C74 C75 1.404(9) . ?
C75 C76 1.386(12) . ?
C75 H75A 0.9500 . ?
C76 C77 1.354(11) . ?
C76 H76A 0.9500 . ?
C77 C78 1.380(9) . ?
C77 H77A 0.9500 . ?
C78 N14 1.351(8) . ?
C78 H78A 0.9500 . ?
C79 N16 1.338(8) . ?
C79 C80 1.392(8) . ?
C80 C81 1.383(9) . ?
C80 H80A 0.9500 . ?
C81 C82 1.374(10) . ?
C81 H81A 0.9500 . ?
C82 C83 1.392(8) . ?
C82 H82A 0.9500 . ?
C83 N16 1.354(7) . ?
C83 C84 1.531(9) . ?
C84 C86 1.542(7) . ?
C84 C85 1.544(7) . ?
C84 C91 1.547(8) . ?
C85 H85A 0.9800 . ?
C85 H85B 0.9800 . ?
C85 H85C 0.9800 . ?
C86 N13 1.349(7) . ?
C86 C87 1.371(10) . ?
C87 C88 1.386(11) . ?
C87 H87A 0.9500 . ?
C88 C89 1.358(10) . ?
C88 H88A 0.9500 . ?
C89 C90 1.362(9) . ?
C89 H89A 0.9500 . ?
C90 N13 1.344(7) . ?
C90 H90A 0.9500 . ?
C91 N15 1.342(7) . ?
C91 C92 1.392(8) . ?
C92 C93 1.396(9) . ?
C92 H92A 0.9500 . ?
C93 C94 1.379(9) . ?
C93 H93A 0.9500 . ?
C94 C95 1.375(9) . ?
C94 H94A 0.9500 . ?
C95 N15 1.342(8) . ?
C95 H95A 0.9500 . ?
C96 N19 1.346(7) . ?
C96 C97 1.371(10) . ?
C96 H96A 0.9500 . ?
C97 C98 1.364(11) . ?
C97 H97A 0.9500 . ?
C98 C99 1.403(10) . ?
C98 H98A 0.9500 . ?
C99 C100 1.386(9) . ?
C99 H99A 0.9500 . ?
C100 N19 1.351(8) . ?
C100 C101 1.544(8) . ?
C101 C108 1.532(8) . ?
C101 C102 1.537(8) . ?
C101 C103 1.538(9) . ?
C102 H10B 0.9800 . ?
C102 H10C 0.9800 . ?
C102 H10D 0.9800 . ?
C103 N22 1.336(8) . ?
C103 C104 1.411(7) . ?
C104 C105 1.368(11) . ?
C104 H10E 0.9500 . ?
C105 C106 1.376(11) . ?
C105 H10F 0.9500 . ?
C106 C107 1.383(9) . ?
C106 H10G 0.9500 . ?
C107 N22 1.340(9) . ?
C107 H10H 0.9500 . ?
C108 N21 1.358(7) . ?
C108 C109 1.384(9) . ?
C109 C110 1.366(9) . ?
C109 H10I 0.9500 . ?
C110 C111 1.391(9) . ?
C110 H11B 0.9500 . ?
C111 C112 1.396(9) . ?
C111 H11C 0.9500 . ?
C112 N21 1.342(7) . ?
C112 C113 1.541(7) . ?
C113 C115 1.529(8) . ?
C113 C120 1.534(9) . ?
C113 C114 1.573(8) . ?
C114 H11D 0.9800 . ?
C114 H11E 0.9800 . ?
C114 H11F 0.9800 . ?
C115 N23 1.352(8) . ?
C115 C116 1.376(8) . ?
C116 C117 1.392(9) . ?
C116 H11G 0.9500 . ?
C117 C118 1.363(10) . ?
C117 H11H 0.9500 . ?
C118 C119 1.388(9) . ?
C118 H11I 0.9500 . ?
C119 N23 1.335(7) . ?
C119 H11J 0.9500 . ?
C120 N20 1.345(8) . ?
C120 C121 1.382(9) . ?
C121 C122 1.395(11) . ?
C121 H12A 0.9500 . ?
C122 C123 1.373(12) . ?
C122 H12B 0.9500 . ?
C123 C124 1.374(9) . ?
C123 H12C 0.9500 . ?
C124 N20 1.345(8) . ?
C124 H12D 0.9500 . ?
C200 N200 1.150(2) . ?
C200 C201 1.499(2) . ?
C203 N204 1.150(2) . ?
C203 N201 1.152(2) . ?
C203 C204 1.500(2) . ?
C203 C217 1.500(2) . ?
C204 C217 0.51(4) . ?
C205 N202 1.149(2) . ?
C205 C206 1.501(2) . ?
C207 C208 1.51(2) . ?
C208 O1 1.59(2) . ?
C209 C211 1.14(5) . ?
C209 C212 1.24(5) . ?
C209 C210 1.41(6) . ?
C209 O1 1.59(4) . ?
C210 C212 0.67(6) . ?
C210 C211 1.27(7) . ?
C211 C212 0.64(5) . ?
N201 N204 0.54(2) . ?

loop_
_platon_squeeze_void_nr
_platon_squeeze_void_average_x
_platon_squeeze_void_average_y
_platon_squeeze_void_average_z
_platon_squeeze_void_volume
_platon_squeeze_void_count_electrons
_platon_squeeze_void_content
1 -0.226 0.560 0.407 157 48 ' '
2 0.226 0.440 0.593 157 48 ' '
3 0.189 0.398 0.859 79 23 ' '
4 0.500 0.000 1.000 290 97 ' '
5 0.810 0.602 0.141 79 29 ' '
